data_4131587
loop_
_publ_author_name
'Xi, Yumeng'
'Hartwig, John F.'

_publ_section_title
;
 Mechanistic Studies of Copper-Catalyzed Asymmetric Hydroboration of
 Alkenes.
;
_journal_issue 36
_journal_name_full 'Journal of the American Chemical Society'
_journal_page_first 12758
_journal_page_last 12772
_journal_paper_doi 10.1021/jacs.7b07124
_journal_volume 139
_journal_year 2017
_chemical_absolute_configuration ad
_chemical_formula_sum 'C74 H104 B Cu O8 P2'
_chemical_formula_weight 1257.86
_chemical_name_systematic 16
_space_group.centring_type primitive

_space_group_crystal_system orthorhombic
_space_group_IT_number 19
_space_group_name_Hall 'P 2ac 2ab'
_space_group_name_H-M_alt 'P 21 21 21'
_atom_sites_solution_hydrogens mixed
_atom_sites_solution_primary iterative
_atom_sites_solution_secondary difmap
_audit_creation_method SHELXL-2014/7
_cell_angle_alpha 90
_cell_angle_beta 90
_cell_angle_gamma 90
_cell_formula_units_Z 8
_cell_length_a 19.5026(11)
_cell_length_b 26.0918(16)
_cell_length_c 35.420(2)
_cell_measurement_reflns_used 8991
_cell_measurement_temperature 100(2)
_cell_measurement_theta_max 68.22
_cell_measurement_theta_min 2.83
_cell_volume 18023.7(18)
_computing_cell_refinement 'Bruker SAINT'
_computing_data_collection 'Bruker APEX2'
_computing_data_reduction 'Bruker SAINT'
_computing_molecular_graphics ORTEP-32
_computing_publication_material WinGX
_computing_structure_refinement SHELXL-2014
_computing_structure_solution SHELXT-2014
_diffrn_ambient_temperature 100(2)
_diffrn_detector_area_resol_mean 8.366
_diffrn_measured_fraction_theta_full 0.996
_diffrn_measured_fraction_theta_max 0.993
_diffrn_measurement_device_type 'Bruker APEX-II CCD'
_diffrn_measurement_method '\f and \w scans'
_diffrn_radiation_type CuK\a
_diffrn_radiation_wavelength 1.54178
_diffrn_reflns_av_R_equivalents 0.0717
_diffrn_reflns_av_unetI/netI 0.0548
_diffrn_reflns_Laue_measured_fraction_full 0.996
_diffrn_reflns_Laue_measured_fraction_max 0.993
_diffrn_reflns_limit_h_max 18
_diffrn_reflns_limit_h_min -23
_diffrn_reflns_limit_k_max 31
_diffrn_reflns_limit_k_min -31
_diffrn_reflns_limit_l_max 42
_diffrn_reflns_limit_l_min -42
_diffrn_reflns_number 232804
_diffrn_reflns_point_group_measured_fraction_full 0.995
_diffrn_reflns_point_group_measured_fraction_max 0.990
_diffrn_reflns_theta_full 67.000
_diffrn_reflns_theta_max 68.488
_diffrn_reflns_theta_min 2.103
_diffrn_source 'microfocus rotating anode'
_exptl_absorpt_coefficient_mu 0.995
_exptl_absorpt_correction_T_max 0.929
_exptl_absorpt_correction_T_min 0.737
_exptl_absorpt_correction_type multi-scan
_exptl_absorpt_process_details SADABS
_exptl_crystal_colour colorless
_exptl_crystal_density_diffrn 0.927
_exptl_crystal_description prism
_exptl_crystal_F_000 5408
_exptl_crystal_size_max 0.050
_exptl_crystal_size_mid 0.040
_exptl_crystal_size_min 0.030
_refine_diff_density_max 0.428
_refine_diff_density_min -0.283
_refine_diff_density_rms 0.040
_refine_ls_abs_structure_details
; 
 Flack x determined using 11430 quotients [(I+)-(I-)]/[(I+)+(I-)] 
 (Parsons, Flack and Wagner, Acta Cryst. B69 (2013) 249-259). 
;
_refine_ls_abs_structure_Flack 0.010(7)
_refine_ls_extinction_method none
_refine_ls_goodness_of_fit_ref 1.065
_refine_ls_hydrogen_treatment constr
_refine_ls_matrix_type full
_refine_ls_number_parameters 1605
_refine_ls_number_reflns 32838
_refine_ls_number_restraints 0
_refine_ls_restrained_S_all 1.065
_refine_ls_R_factor_all 0.0547
_refine_ls_R_factor_gt 0.0458
_refine_ls_shift/su_max 0.025
_refine_ls_shift/su_mean 0.000
_refine_ls_structure_factor_coef Fsqd
_refine_ls_weighting_details 'w=1/[\s^2^(Fo^2^)+(0.0662P)^2^+0.3658P] where P=(Fo^2^+2Fc^2^)/3'
_refine_ls_weighting_scheme calc
_refine_ls_wR_factor_gt 0.1175
_refine_ls_wR_factor_ref 0.1229
_reflns_Friedel_coverage 0.861
_reflns_Friedel_fraction_full 0.993
_reflns_Friedel_fraction_max 0.987
_reflns_number_gt 28403
_reflns_number_total 32838
_reflns_threshold_expression 'I > 2\s(I)'
_cod_data_source_file ja7b07124_si_005.cif
_cod_data_source_block 16
_cod_original_cell_volume 18023.9(19)
_cod_database_code 4131587
_shelx_shelxl_version_number 2014/7
_shelx_space_group_comment
; 
The symmetry employed for this shelxl refinement is uniquely defined 
by the following loop, which should always be used as a source of 
symmetry information in preference to the above space-group names. 
They are only intended as comments. 
;
_shelx_estimated_absorpt_t_min 0.952
_shelx_estimated_absorpt_t_max 0.971

loop_
_space_group_symop_operation_xyz
'x, y, z'
'-x+1/2, -y, z+1/2'
'-x, y+1/2, -z+1/2'
'x+1/2, -y+1/2, -z'

loop_
_atom_site_label
_atom_site_type_symbol
_atom_site_fract_x
_atom_site_fract_y
_atom_site_fract_z
_atom_site_U_iso_or_equiv
_atom_site_adp_type
_atom_site_occupancy
_atom_site_site_symmetry_order
_atom_site_calc_flag
_atom_site_refinement_flags_posn
_atom_site_refinement_flags_adp
C1 C 0.52719(18) 0.35838(14) 0.34347(10) 0.0345(7) Uani 1 1 d . .
C2 C 0.46709(19) 0.33007(14) 0.34885(11) 0.0364(7) Uani 1 1 d . .
H2 H 0.4251 0.3476 0.3530 0.044 Uiso 1 1 calc R U
C3 C 0.4676(2) 0.27680(15) 0.34826(11) 0.0405(8) Uani 1 1 d . .
C4 C 0.5313(2) 0.25196(14) 0.34427(12) 0.0412(8) Uani 1 1 d . .
C5 C 0.5921(2) 0.27891(16) 0.33680(12) 0.0432(9) Uani 1 1 d . .
C6 C 0.58773(19) 0.33253(15) 0.33721(10) 0.0373(8) Uani 1 1 d . .
H6 H 0.6283 0.3519 0.3330 0.045 Uiso 1 1 calc R U
C7 C 0.3983(2) 0.24659(16) 0.34941(13) 0.0472(9) Uani 1 1 d . .
C8 C 0.3382(3) 0.2830(2) 0.35682(18) 0.0695(14) Uani 1 1 d . .
H8A H 0.3365 0.3091 0.3369 0.104 Uiso 1 1 calc R U
H8B H 0.3444 0.2997 0.3814 0.104 Uiso 1 1 calc R U
H8C H 0.2952 0.2636 0.3569 0.104 Uiso 1 1 calc R U
C9 C 0.3884(3) 0.2214(3) 0.31160(17) 0.0756(16) Uani 1 1 d . .
H9A H 0.4299 0.2022 0.3049 0.113 Uiso 1 1 calc R U
H9B H 0.3797 0.2476 0.2924 0.113 Uiso 1 1 calc R U
H9C H 0.3493 0.1978 0.3129 0.113 Uiso 1 1 calc R U
C10 C 0.3957(3) 0.2060(2) 0.38063(19) 0.0769(17) Uani 1 1 d . .
H10A H 0.3478 0.1978 0.3864 0.115 Uiso 1 1 calc R U
H10B H 0.4184 0.2192 0.4033 0.115 Uiso 1 1 calc R U
H10C H 0.4193 0.1749 0.3721 0.115 Uiso 1 1 calc R U
C11 C 0.5514(4) 0.1783(2) 0.38159(17) 0.0759(17) Uani 1 1 d . .
H11A H 0.6005 0.1837 0.3857 0.114 Uiso 1 1 calc R U
H11B H 0.5416 0.1414 0.3819 0.114 Uiso 1 1 calc R U
H11C H 0.5253 0.1952 0.4017 0.114 Uiso 1 1 calc R U
C12 C 0.6632(2) 0.25550(18) 0.32727(16) 0.0570(12) Uani 1 1 d . .
C13 C 0.6990(3) 0.2897(3) 0.2965(2) 0.089(2) Uani 1 1 d . .
H13A H 0.7372 0.2707 0.2852 0.134 Uiso 1 1 calc R U
H13B H 0.7164 0.3211 0.3083 0.134 Uiso 1 1 calc R U
H13C H 0.6657 0.2986 0.2768 0.134 Uiso 1 1 calc R U
C14 C 0.6609(3) 0.2047(2) 0.30689(19) 0.0766(17) Uani 1 1 d . .
H14A H 0.7077 0.1941 0.3004 0.115 Uiso 1 1 calc R U
H14B H 0.6338 0.2082 0.2837 0.115 Uiso 1 1 calc R U
H14C H 0.6399 0.1788 0.3233 0.115 Uiso 1 1 calc R U
C15 C 0.7093(4) 0.2559(3) 0.3611(2) 0.111(3) Uani 1 1 d . .
H15A H 0.6892 0.2346 0.3811 0.167 Uiso 1 1 calc R U
H15B H 0.7145 0.2911 0.3703 0.167 Uiso 1 1 calc R U
H15C H 0.7543 0.2422 0.3541 0.167 Uiso 1 1 calc R U
C16 C 0.48496(19) 0.44993(14) 0.30135(11) 0.0381(8) Uani 1 1 d . .
C17 C 0.4275(2) 0.42648(16) 0.28673(11) 0.0412(8) Uani 1 1 d . .
H17 H 0.4101 0.3966 0.2987 0.049 Uiso 1 1 calc R U
C18 C 0.3943(2) 0.44540(16) 0.25492(11) 0.0410(8) Uani 1 1 d . .
C19 C 0.4227(2) 0.48983(18) 0.23774(12) 0.0478(10) Uani 1 1 d . .
C20 C 0.4756(2) 0.51784(17) 0.25446(14) 0.0511(10) Uani 1 1 d . .
C21 C 0.5090(2) 0.49489(16) 0.28482(13) 0.0461(9) Uani 1 1 d . .
H21 H 0.5495 0.5103 0.2945 0.055 Uiso 1 1 calc R U
C22 C 0.3278(2) 0.41962(19) 0.24032(12) 0.0498(10) Uani 1 1 d . .
C23 C 0.3073(2) 0.3734(2) 0.26434(14) 0.0546(11) Uani 1 1 d . .
H23A H 0.2642 0.3591 0.2549 0.082 Uiso 1 1 calc R U
H23B H 0.3014 0.3842 0.2906 0.082 Uiso 1 1 calc R U
H23C H 0.3433 0.3473 0.2629 0.082 Uiso 1 1 calc R U
C24 C 0.2694(2) 0.4600(2) 0.24232(13) 0.0560(11) Uani 1 1 d . .
H24A H 0.2268 0.4450 0.2327 0.084 Uiso 1 1 calc R U
H24B H 0.2817 0.4898 0.2269 0.084 Uiso 1 1 calc R U
H24C H 0.2628 0.4708 0.2686 0.084 Uiso 1 1 calc R U
C25 C 0.3355(2) 0.4002(2) 0.19920(14) 0.0598(12) Uani 1 1 d . .
H25A H 0.3762 0.3783 0.1973 0.090 Uiso 1 1 calc R U
H25B H 0.3405 0.4295 0.1822 0.090 Uiso 1 1 calc R U
H25C H 0.2947 0.3805 0.1921 0.090 Uiso 1 1 calc R U
C26 C 0.4363(3) 0.4938(3) 0.17219(15) 0.088(2) Uani 1 1 d . .
H26A H 0.4751 0.5177 0.1716 0.132 Uiso 1 1 calc R U
H26B H 0.4096 0.4973 0.1489 0.132 Uiso 1 1 calc R U
H26C H 0.4534 0.4587 0.1743 0.132 Uiso 1 1 calc R U
C27 C 0.5013(3) 0.5712(2) 0.24252(19) 0.0740(16) Uani 1 1 d . .
C28 C 0.4498(4) 0.6036(3) 0.2203(2) 0.105(3) Uani 1 1 d . .
H28A H 0.4486 0.5919 0.1940 0.158 Uiso 1 1 calc R U
H28B H 0.4637 0.6396 0.2211 0.158 Uiso 1 1 calc R U
H28C H 0.4042 0.5999 0.2315 0.158 Uiso 1 1 calc R U
C29 C 0.5698(3) 0.5673(3) 0.2203(2) 0.095(2) Uani 1 1 d . .
H29A H 0.5615 0.5509 0.1958 0.143 Uiso 1 1 calc R U
H29B H 0.6027 0.5468 0.2348 0.143 Uiso 1 1 calc R U
H29C H 0.5886 0.6017 0.2162 0.143 Uiso 1 1 calc R U
C30 C 0.5138(5) 0.6031(2) 0.2795(3) 0.121(3) Uani 1 1 d . .
H30A H 0.5256 0.6385 0.2728 0.182 Uiso 1 1 calc R U
H30B H 0.5516 0.5878 0.2939 0.182 Uiso 1 1 calc R U
H30C H 0.4721 0.6030 0.2950 0.182 Uiso 1 1 calc R U
C31 C 0.48333(17) 0.45234(14) 0.38240(11) 0.0366(8) Uani 1 1 d . .
C32 C 0.4401(2) 0.49409(15) 0.37719(13) 0.0444(9) Uani 1 1 d . .
H32 H 0.4348 0.5080 0.3526 0.053 Uiso 1 1 calc R U
C33 C 0.4041(2) 0.51639(18) 0.40743(15) 0.0526(11) Uani 1 1 d . .
H33 H 0.3755 0.5454 0.4037 0.063 Uiso 1 1 calc R U
C34 C 0.4117(2) 0.49510(17) 0.44184(14) 0.0492(11) Uani 1 1 d . .
C35 C 0.3952(3) 0.4648(2) 0.49892(17) 0.0707(15) Uani 1 1 d . .
H35A H 0.3558 0.4410 0.4982 0.085 Uiso 1 1 calc R U
H35B H 0.4023 0.4759 0.5254 0.085 Uiso 1 1 calc R U
C36 C 0.45553(19) 0.45372(16) 0.44734(12) 0.0429(8) Uani 1 1 d . .
C37 C 0.49398(18) 0.43182(14) 0.41912(11) 0.0362(8) Uani 1 1 d . .
C38 C 0.53794(19) 0.38694(14) 0.42906(10) 0.0355(7) Uani 1 1 d . .
C39 C 0.5049(2) 0.34376(15) 0.44234(11) 0.0419(9) Uani 1 1 d . .
C40 C 0.4288(3) 0.29095(18) 0.46777(16) 0.0612(12) Uani 1 1 d . .
H40A H 0.4201 0.2999 0.4945 0.073 Uiso 1 1 calc R U
H40B H 0.3903 0.2696 0.4586 0.073 Uiso 1 1 calc R U
C41 C 0.5388(2) 0.29995(16) 0.45359(13) 0.0482(10) Uani 1 1 d . .
C42 C 0.6083(2) 0.29675(16) 0.45135(14) 0.0521(10) Uani 1 1 d . .
H42 H 0.6319 0.2663 0.4581 0.063 Uiso 1 1 calc R U
C43 C 0.6431(2) 0.33979(15) 0.43877(12) 0.0432(9) Uani 1 1 d . .
H43 H 0.6917 0.3385 0.4373 0.052 Uiso 1 1 calc R U
C44 C 0.6102(2) 0.38440(14) 0.42828(10) 0.0362(8) Uani 1 1 d . .
C45 C 0.63288(18) 0.49258(13) 0.44098(11) 0.0360(8) Uani 1 1 d . .
C46 C 0.61820(18) 0.53869(16) 0.42319(14) 0.0459(9) Uani 1 1 d . .
H46 H 0.6241 0.5412 0.3966 0.055 Uiso 1 1 calc R U
C47 C 0.5951(2) 0.58135(15) 0.44305(16) 0.0525(12) Uani 1 1 d . .
C48 C 0.5861(2) 0.57574(17) 0.48179(17) 0.0563(12) Uani 1 1 d . .
C49 C 0.6060(2) 0.53092(19) 0.50219(14) 0.0547(12) Uani 1 1 d . .
C50 C 0.6273(2) 0.48930(17) 0.47978(12) 0.0442(9) Uani 1 1 d . .
H50 H 0.6384 0.4578 0.4918 0.053 Uiso 1 1 calc R U
C51 C 0.5791(3) 0.63161(18) 0.4207(2) 0.079(2) Uani 1 1 d . .
C52 C 0.6101(3) 0.67840(19) 0.4410(2) 0.0792(19) Uani 1 1 d . .
H52A H 0.6601 0.6747 0.4423 0.119 Uiso 1 1 calc R U
H52B H 0.5914 0.6806 0.4667 0.119 Uiso 1 1 calc R U
H52C H 0.5986 0.7097 0.4271 0.119 Uiso 1 1 calc R U
C53 C 0.6131(5) 0.6308(2) 0.3818(2) 0.111(3) Uani 1 1 d . .
H53A H 0.6115 0.6652 0.3707 0.167 Uiso 1 1 calc R U
H53B H 0.5887 0.6068 0.3653 0.167 Uiso 1 1 calc R U
H53C H 0.6610 0.6199 0.3843 0.167 Uiso 1 1 calc R U
C54 C 0.5013(4) 0.6398(3) 0.4194(5) 0.226(9) Uani 1 1 d . .
H54A H 0.4915 0.6748 0.4108 0.338 Uiso 1 1 calc R U
H54B H 0.4820 0.6347 0.4446 0.338 Uiso 1 1 calc R U
H54C H 0.4807 0.6152 0.4018 0.338 Uiso 1 1 calc R U
C55 C 0.4842(3) 0.6104(3) 0.5080(3) 0.141(5) Uani 1 1 d . .
H55A H 0.4645 0.5895 0.4877 0.211 Uiso 1 1 calc R U
H55B H 0.4623 0.6443 0.5081 0.211 Uiso 1 1 calc R U
H55C H 0.4763 0.5936 0.5323 0.211 Uiso 1 1 calc R U
C56 C 0.6082(3) 0.5262(3) 0.54500(17) 0.0731(16) Uani 1 1 d . .
C57 C 0.6222(7) 0.5758(3) 0.5658(3) 0.171(6) Uani 1 1 d . .
H57A H 0.6503 0.5983 0.5499 0.256 Uiso 1 1 calc R U
H57B H 0.6467 0.5684 0.5893 0.256 Uiso 1 1 calc R U
H57C H 0.5786 0.5928 0.5716 0.256 Uiso 1 1 calc R U
C58 C 0.6661(3) 0.4909(2) 0.55684(16) 0.0742(15) Uani 1 1 d . .
H58A H 0.7097 0.5042 0.5472 0.111 Uiso 1 1 calc R U
H58B H 0.6581 0.4565 0.5465 0.111 Uiso 1 1 calc R U
H58C H 0.6680 0.4890 0.5845 0.111 Uiso 1 1 calc R U
C59 C 0.5433(5) 0.4969(5) 0.5601(2) 0.148(5) Uani 1 1 d . .
H59A H 0.5409 0.5002 0.5876 0.222 Uiso 1 1 calc R U
H59B H 0.5467 0.4605 0.5532 0.222 Uiso 1 1 calc R U
H59C H 0.5019 0.5116 0.5487 0.222 Uiso 1 1 calc R U
C60 C 0.74800(18) 0.42294(13) 0.42285(11) 0.0345(7) Uani 1 1 d . .
C61 C 0.76940(19) 0.40998(13) 0.45881(11) 0.0358(8) Uani 1 1 d . .
H61 H 0.7379 0.4128 0.4792 0.043 Uiso 1 1 calc R U
C62 C 0.83609(19) 0.39277(14) 0.46610(12) 0.0379(8) Uani 1 1 d . .
C63 C 0.88222(19) 0.39426(14) 0.43598(12) 0.0396(8) Uani 1 1 d . .
C64 C 0.8618(2) 0.40310(16) 0.39862(13) 0.0460(9) Uani 1 1 d . .
C65 C 0.7940(2) 0.41794(15) 0.39263(12) 0.0435(9) Uani 1 1 d . .
H65 H 0.7787 0.4248 0.3677 0.052 Uiso 1 1 calc R U
C66 C 0.8498(2) 0.37200(15) 0.50668(13) 0.0463(9) Uani 1 1 d . .
C67 C 0.8462(2) 0.41497(18) 0.53577(13) 0.0535(10) Uani 1 1 d . .
H67A H 0.8002 0.4301 0.5356 0.080 Uiso 1 1 calc R U
H67B H 0.8801 0.4414 0.5295 0.080 Uiso 1 1 calc R U
H67C H 0.8560 0.4011 0.5609 0.080 Uiso 1 1 calc R U
C68 C 0.9183(2) 0.34346(17) 0.51138(14) 0.0551(11) Uani 1 1 d . .
H68A H 0.9564 0.3677 0.5086 0.083 Uiso 1 1 calc R U
H68B H 0.9220 0.3167 0.4921 0.083 Uiso 1 1 calc R U
H68C H 0.9203 0.3278 0.5365 0.083 Uiso 1 1 calc R U
C69 C 0.7935(3) 0.3323(2) 0.51554(16) 0.0621(13) Uani 1 1 d . .
H69A H 0.8050 0.3141 0.5389 0.093 Uiso 1 1 calc R U
H69B H 0.7903 0.3076 0.4947 0.093 Uiso 1 1 calc R U
H69C H 0.7494 0.3498 0.5186 0.093 Uiso 1 1 calc R U
C70 C 0.9854(2) 0.43034(17) 0.45756(16) 0.0563(12) Uani 1 1 d . .
H70A H 0.9753 0.4602 0.4418 0.084 Uiso 1 1 calc R U
H70B H 1.0350 0.4245 0.4581 0.084 Uiso 1 1 calc R U
H70C H 0.9688 0.4365 0.4833 0.084 Uiso 1 1 calc R U
C71 C 0.9090(3) 0.3944(2) 0.36432(16) 0.0670(14) Uani 1 1 d . .
C72 C 0.9710(3) 0.4314(3) 0.3640(2) 0.088(2) Uani 1 1 d . .
H72A H 0.9546 0.4668 0.3663 0.132 Uiso 1 1 calc R U
H72B H 0.9962 0.4274 0.3403 0.132 Uiso 1 1 calc R U
H72C H 1.0013 0.4235 0.3853 0.132 Uiso 1 1 calc R U
C73 C 0.9344(4) 0.3385(3) 0.36505(19) 0.089(2) Uani 1 1 d . .
H73A H 0.9654 0.3327 0.3437 0.133 Uiso 1 1 calc R U
H73B H 0.8952 0.3152 0.3632 0.133 Uiso 1 1 calc R U
H73C H 0.9590 0.3321 0.3887 0.133 Uiso 1 1 calc R U
C74 C 0.8718(3) 0.4020(3) 0.32709(16) 0.087(2) Uani 1 1 d . .
H74A H 0.8579 0.4380 0.3247 0.130 Uiso 1 1 calc R U
H74B H 0.8311 0.3801 0.3264 0.130 Uiso 1 1 calc R U
H74C H 0.9025 0.3930 0.3062 0.130 Uiso 1 1 calc R U
C75 C 0.15784(19) 0.62227(16) 0.59495(11) 0.0387(8) Uani 1 1 d . .
C76 C 0.1872(2) 0.66897(17) 0.60491(13) 0.0464(9) Uani 1 1 d . .
H76 H 0.1610 0.6996 0.6029 0.056 Uiso 1 1 calc R U
C77 C 0.2551(2) 0.6712(2) 0.61793(14) 0.0556(12) Uani 1 1 d . .
C78 C 0.2921(2) 0.6260(2) 0.61964(13) 0.0572(12) Uani 1 1 d . .
C79 C 0.2644(2) 0.5783(2) 0.61189(12) 0.0534(11) Uani 1 1 d . .
C80 C 0.1962(2) 0.57780(18) 0.59865(11) 0.0445(9) Uani 1 1 d . .
H80 H 0.1759 0.5459 0.5921 0.053 Uiso 1 1 calc R U
C81 C 0.2841(3) 0.7225(2) 0.6324(2) 0.089(2) Uani 1 1 d . .
C82 C 0.2369(4) 0.7658(3) 0.6249(2) 0.098(2) Uani 1 1 d . .
H82A H 0.1987 0.7647 0.6428 0.147 Uiso 1 1 calc R U
H82B H 0.2191 0.7632 0.5991 0.147 Uiso 1 1 calc R U
H82C H 0.2617 0.7982 0.6278 0.147 Uiso 1 1 calc R U
C83 C 0.3047(4) 0.7186(3) 0.6731(2) 0.089(2) Uani 1 1 d . .
H83A H 0.3334 0.7481 0.6798 0.134 Uiso 1 1 calc R U
H83B H 0.3307 0.6869 0.6771 0.134 Uiso 1 1 calc R U
H83C H 0.2636 0.7183 0.6890 0.134 Uiso 1 1 calc R U
C84 C 0.3517(4) 0.7372(4) 0.6099(3) 0.140(4) Uani 1 1 d . .
H84A H 0.3571 0.7746 0.6098 0.210 Uiso 1 1 calc R U
H84B H 0.3483 0.7247 0.5839 0.210 Uiso 1 1 calc R U
H84C H 0.3915 0.7215 0.6223 0.210 Uiso 1 1 calc R U
C85 C 0.4060(4) 0.6276(5) 0.5985(3) 0.147(5) Uani 1 1 d . .
H85A H 0.4030 0.5936 0.5869 0.220 Uiso 1 1 calc R U
H85B H 0.4533 0.6340 0.6066 0.220 Uiso 1 1 calc R U
H85C H 0.3923 0.6537 0.5800 0.220 Uiso 1 1 calc R U
C86 C 0.2993(3) 0.5253(3) 0.61712(17) 0.0725(16) Uani 1 1 d . .
C87 C 0.3542(3) 0.5248(3) 0.6483(2) 0.089(2) Uani 1 1 d . .
H87A H 0.3599 0.4899 0.6578 0.134 Uiso 1 1 calc R U
H87B H 0.3399 0.5474 0.6689 0.134 Uiso 1 1 calc R U
H87C H 0.3979 0.5370 0.6379 0.134 Uiso 1 1 calc R U
C88 C 0.3223(5) 0.5051(3) 0.5807(2) 0.115(3) Uani 1 1 d . .
H88A H 0.2826 0.5000 0.5641 0.173 Uiso 1 1 calc R U
H88B H 0.3457 0.4722 0.5845 0.173 Uiso 1 1 calc R U
H88C H 0.3540 0.5294 0.5689 0.173 Uiso 1 1 calc R U
C89 C 0.2457(4) 0.4849(2) 0.63344(19) 0.0816(18) Uani 1 1 d . .
H89A H 0.2127 0.4757 0.6137 0.122 Uiso 1 1 calc R U
H89B H 0.2213 0.5000 0.6549 0.122 Uiso 1 1 calc R U
H89C H 0.2701 0.4541 0.6418 0.122 Uiso 1 1 calc R U
C90 C 0.01359(18) 0.62506(15) 0.61737(11) 0.0369(8) Uani 1 1 d . .
C91 C -0.0457(2) 0.59579(17) 0.61861(12) 0.0441(9) Uani 1 1 d . .
H91 H -0.0529 0.5703 0.5999 0.053 Uiso 1 1 calc R U
C92 C -0.0953(2) 0.60274(19) 0.64667(13) 0.0510(10) Uani 1 1 d . .
C93 C -0.0792(2) 0.63740(18) 0.67571(12) 0.0459(9) Uani 1 1 d . .
C94 C -0.0210(2) 0.67013(16) 0.67400(11) 0.0435(9) Uani 1 1 d . .
C95 C 0.0242(2) 0.66289(15) 0.64464(11) 0.0415(8) Uani 1 1 d . .
H95 H 0.0637 0.6841 0.6429 0.050 Uiso 1 1 calc R U
C96 C -0.1639(3) 0.5739(3) 0.64160(17) 0.0801(19) Uani 1 1 d . .
C97 C -0.1563(4) 0.5186(3) 0.6527(3) 0.135(4) Uani 1 1 d . .
H97A H -0.1974 0.4996 0.6451 0.202 Uiso 1 1 calc R U
H97B H -0.1505 0.5162 0.6802 0.202 Uiso 1 1 calc R U
H97C H -0.1161 0.5040 0.6401 0.202 Uiso 1 1 calc R U
C98 C -0.1830(4) 0.5763(5) 0.6005(2) 0.151(5) Uani 1 1 d . .
H98A H -0.1794 0.6118 0.5916 0.227 Uiso 1 1 calc R U
H98B H -0.2302 0.5642 0.5973 0.227 Uiso 1 1 calc R U
H98C H -0.1518 0.5545 0.5859 0.227 Uiso 1 1 calc R U
C99 C -0.2248(3) 0.5986(3) 0.6631(2) 0.096(2) Uani 1 1 d . .
H99A H -0.2266 0.6354 0.6574 0.143 Uiso 1 1 calc R U
H99B H -0.2186 0.5938 0.6903 0.143 Uiso 1 1 calc R U
H99C H -0.2678 0.5824 0.6551 0.143 Uiso 1 1 calc R U
C100 C -0.1108(3) 0.6001(2) 0.73374(16) 0.0700(14) Uani 1 1 d . .
H10D H -0.1341 0.5693 0.7245 0.105 Uiso 1 1 calc R U
H10E H -0.1298 0.6098 0.7583 0.105 Uiso 1 1 calc R U
H10F H -0.0616 0.5931 0.7364 0.105 Uiso 1 1 calc R U
C101 C -0.0083(3) 0.71425(18) 0.70264(14) 0.0553(11) Uani 1 1 d . .
C102 C -0.0008(3) 0.6943(2) 0.74353(14) 0.0644(13) Uani 1 1 d . .
H10G H 0.0131 0.7225 0.7601 0.097 Uiso 1 1 calc R U
H10H H 0.0340 0.6672 0.7443 0.097 Uiso 1 1 calc R U
H10I H -0.0449 0.6805 0.7521 0.097 Uiso 1 1 calc R U
C103 C -0.0675(3) 0.7520(2) 0.69997(16) 0.0690(14) Uani 1 1 d . .
H10J H -0.1104 0.7345 0.7063 0.103 Uiso 1 1 calc R U
H10K H -0.0703 0.7655 0.6742 0.103 Uiso 1 1 calc R U
H10L H -0.0599 0.7803 0.7177 0.103 Uiso 1 1 calc R U
C104 C 0.0587(3) 0.74389(19) 0.69390(15) 0.0640(13) Uani 1 1 d . .
H10M H 0.0636 0.7724 0.7117 0.096 Uiso 1 1 calc R U
H10N H 0.0568 0.7573 0.6681 0.096 Uiso 1 1 calc R U
H10O H 0.0980 0.7207 0.6964 0.096 Uiso 1 1 calc R U
C105 C 0.05221(19) 0.66500(14) 0.54458(11) 0.0369(8) Uani 1 1 d . .
C106 C -0.00738(19) 0.69383(14) 0.54919(12) 0.0389(8) Uani 1 1 d . .
H106 H -0.0343 0.6885 0.5712 0.047 Uiso 1 1 calc R U
C107 C -0.0293(2) 0.73038(15) 0.52271(13) 0.0432(9) Uani 1 1 d . .
H107 H -0.0698 0.7500 0.5263 0.052 Uiso 1 1 calc R U
C108 C 0.0110(2) 0.73610(15) 0.49138(13) 0.0447(9) Uani 1 1 d . .
C109 C 0.0682(3) 0.76915(19) 0.44301(15) 0.0625(12) Uani 1 1 d . .
H10P H 0.0630 0.7716 0.4153 0.075 Uiso 1 1 calc R U
H10Q H 0.0956 0.7988 0.4518 0.075 Uiso 1 1 calc R U
C110 C 0.0706(2) 0.70832(14) 0.48634(12) 0.0414(8) Uani 1 1 d . .
C111 C 0.09270(18) 0.67163(14) 0.51143(11) 0.0356(8) Uani 1 1 d . .
C112 C 0.16147(18) 0.64711(14) 0.50397(10) 0.0345(7) Uani 1 1 d . .
C113 C 0.21791(19) 0.67845(14) 0.50652(11) 0.0378(8) Uani 1 1 d . .
C114 C 0.2862(3) 0.74638(19) 0.51035(19) 0.0675(14) Uani 1 1 d . .
H11D H 0.3032 0.7671 0.5318 0.081 Uiso 1 1 calc R U
H11E H 0.2871 0.7679 0.4873 0.081 Uiso 1 1 calc R U
C115 C 0.2838(2) 0.66207(17) 0.49939(13) 0.0465(9) Uani 1 1 d . .
C116 C 0.2972(2) 0.61310(17) 0.48868(13) 0.0461(9) Uani 1 1 d . .
H116 H 0.3426 0.6018 0.4838 0.055 Uiso 1 1 calc R U
C117 C 0.24085(19) 0.58009(16) 0.48523(12) 0.0415(8) Uani 1 1 d . .
H117 H 0.2486 0.5456 0.4777 0.050 Uiso 1 1 calc R U
C118 C 0.17433(18) 0.59583(14) 0.49243(11) 0.0339(7) Uani 1 1 d . .
C119 C 0.14108(18) 0.49276(14) 0.46892(12) 0.0382(8) Uani 1 1 d . .
C120 C 0.1566(2) 0.48885(16) 0.43095(13) 0.0456(9) Uani 1 1 d . .
H120 H 0.1506 0.5179 0.4152 0.055 Uiso 1 1 calc R U
C121 C 0.1812(2) 0.44280(19) 0.41503(16) 0.0572(12) Uani 1 1 d . .
C122 C 0.1873(2) 0.40112(18) 0.43985(18) 0.0612(14) Uani 1 1 d . .
C123 C 0.1788(2) 0.40455(16) 0.47852(16) 0.0540(12) Uani 1 1 d . .
C124 C 0.15301(18) 0.45072(14) 0.49209(13) 0.0415(8) Uani 1 1 d . .
H124 H 0.1431 0.4536 0.5183 0.050 Uiso 1 1 calc R U
C125 C 0.2042(3) 0.4416(2) 0.3735(2) 0.084(2) Uani 1 1 d . .
C126 C 0.1996(9) 0.4934(4) 0.3564(3) 0.203(8) Uani 1 1 d . .
H12A H 0.2322 0.4960 0.3355 0.304 Uiso 1 1 calc R U
H12B H 0.2107 0.5192 0.3755 0.304 Uiso 1 1 calc R U
H12C H 0.1530 0.4991 0.3470 0.304 Uiso 1 1 calc R U
C127 C 0.2822(3) 0.4252(4) 0.3746(3) 0.133(4) Uani 1 1 d . .
H12D H 0.2994 0.4217 0.3487 0.199 Uiso 1 1 calc R U
H12E H 0.2866 0.3924 0.3878 0.199 Uiso 1 1 calc R U
H12F H 0.3088 0.4514 0.3879 0.199 Uiso 1 1 calc R U
C128 C 0.1668(3) 0.4020(3) 0.3499(2) 0.086(2) Uani 1 1 d . .
H12G H 0.1173 0.4057 0.3536 0.130 Uiso 1 1 calc R U
H12H H 0.1811 0.3676 0.3576 0.130 Uiso 1 1 calc R U
H12I H 0.1780 0.4071 0.3232 0.130 Uiso 1 1 calc R U
C129 C 0.1404(4) 0.3216(3) 0.4187(3) 0.111(3) Uani 1 1 d . .
H12J H 0.1278 0.3061 0.4429 0.167 Uiso 1 1 calc R U
H12K H 0.1496 0.2945 0.4002 0.167 Uiso 1 1 calc R U
H12L H 0.1026 0.3431 0.4096 0.167 Uiso 1 1 calc R U
C130 C 0.1900(3) 0.3614(2) 0.5089(2) 0.0793(19) Uani 1 1 d . .
C131 C 0.2375(4) 0.3184(3) 0.4953(3) 0.122(3) Uani 1 1 d . .
H13D H 0.2132 0.2971 0.4769 0.182 Uiso 1 1 calc R U
H13E H 0.2515 0.2973 0.5168 0.182 Uiso 1 1 calc R U
H13F H 0.2782 0.3334 0.4834 0.182 Uiso 1 1 calc R U
C132 C 0.1212(4) 0.3405(2) 0.5234(3) 0.097(2) Uani 1 1 d . .
H13G H 0.0957 0.3252 0.5024 0.145 Uiso 1 1 calc R U
H13H H 0.0943 0.3686 0.5343 0.145 Uiso 1 1 calc R U
H13I H 0.1297 0.3144 0.5428 0.145 Uiso 1 1 calc R U
C133 C 0.2246(4) 0.3844(3) 0.5443(2) 0.098(2) Uani 1 1 d . .
H13J H 0.2371 0.3568 0.5617 0.147 Uiso 1 1 calc R U
H13K H 0.1927 0.4079 0.5569 0.147 Uiso 1 1 calc R U
H13L H 0.2660 0.4032 0.5368 0.147 Uiso 1 1 calc R U
C134 C 0.04265(18) 0.57443(14) 0.45737(11) 0.0354(8) Uani 1 1 d . .
C135 C -0.02622(19) 0.57103(14) 0.46795(12) 0.0374(8) Uani 1 1 d . .
H135 H -0.0376 0.5577 0.4921 0.045 Uiso 1 1 calc R U
C136 C -0.07911(19) 0.58684(13) 0.44361(13) 0.0405(9) Uani 1 1 d . .
C137 C -0.0605(2) 0.60144(15) 0.40721(13) 0.0469(9) Uani 1 1 d . .
C138 C 0.0093(2) 0.61011(17) 0.39725(13) 0.0500(10) Uani 1 1 d . .
C139 C 0.0590(2) 0.59653(15) 0.42327(12) 0.0433(8) Uani 1 1 d . .
H139 H 0.1058 0.6027 0.4174 0.052 Uiso 1 1 calc R U
C140 C -0.1517(2) 0.58765(15) 0.46105(15) 0.0494(11) Uani 1 1 d . .
C141 C -0.1471(2) 0.61686(19) 0.49856(16) 0.0600(12) Uani 1 1 d . .
H14D H -0.1275 0.6509 0.4941 0.090 Uiso 1 1 calc R U
H14E H -0.1178 0.5979 0.5161 0.090 Uiso 1 1 calc R U
H14F H -0.1931 0.6205 0.5094 0.090 Uiso 1 1 calc R U
C142 C -0.2066(2) 0.6163(2) 0.43817(19) 0.0708(16) Uani 1 1 d . .
H14G H -0.2480 0.6203 0.4536 0.106 Uiso 1 1 calc R U
H14H H -0.2176 0.5966 0.4154 0.106 Uiso 1 1 calc R U
H14I H -0.1891 0.6501 0.4310 0.106 Uiso 1 1 calc R U
C143 C -0.1761(2) 0.53298(19) 0.46928(19) 0.0665(14) Uani 1 1 d . .
H14J H -0.2194 0.5342 0.4832 0.100 Uiso 1 1 calc R U
H14K H -0.1415 0.5151 0.4844 0.100 Uiso 1 1 calc R U
H14L H -0.1829 0.5146 0.4454 0.100 Uiso 1 1 calc R U
C144 C -0.1399(3) 0.5638(2) 0.36538(18) 0.0777(18) Uani 1 1 d . .
H14M H -0.1052 0.5443 0.3515 0.117 Uiso 1 1 calc R U
H14N H -0.1778 0.5725 0.3484 0.117 Uiso 1 1 calc R U
H14O H -0.1573 0.5431 0.3864 0.117 Uiso 1 1 calc R U
C145 C 0.0296(3) 0.6352(2) 0.35894(16) 0.0691(14) Uani 1 1 d . .
C146 C -0.0080(3) 0.6864(3) 0.3537(2) 0.090(2) Uani 1 1 d . .
H14P H -0.0573 0.6801 0.3512 0.135 Uiso 1 1 calc R U
H14Q H 0.0089 0.7035 0.3309 0.135 Uiso 1 1 calc R U
H14R H 0.0003 0.7084 0.3757 0.135 Uiso 1 1 calc R U
C147 C 0.0149(4) 0.5998(4) 0.32555(18) 0.103(2) Uani 1 1 d . .
H14S H -0.0347 0.5972 0.3218 0.155 Uiso 1 1 calc R U
H14T H 0.0338 0.5657 0.3307 0.155 Uiso 1 1 calc R U
H14U H 0.0363 0.6137 0.3027 0.155 Uiso 1 1 calc R U
C148 C 0.1073(3) 0.6479(3) 0.35810(17) 0.0842(19) Uani 1 1 d . .
H14V H 0.1181 0.6665 0.3349 0.126 Uiso 1 1 calc R U
H14W H 0.1337 0.6160 0.3589 0.126 Uiso 1 1 calc R U
H14$ H 0.1190 0.6691 0.3800 0.126 Uiso 1 1 calc R U
B1 B 0.7065(3) 0.4909(2) 0.30756(14) 0.0476(11) Uani 1 1 d . .
H1A H 0.7537 0.5084 0.3117 0.057 Uiso 1 1 d R U
H1B H 0.6831 0.5019 0.2781 0.057 Uiso 1 1 d R U
B2 B 0.0163(3) 0.46660(19) 0.57190(14) 0.0460(10) Uani 1 1 d . .
H2A H 0.0135 0.4336 0.5555 0.055 Uiso 1 1 d R U
H2B H -0.0082 0.4671 0.6001 0.055 Uiso 1 1 d R U
O1 O 0.53212(16) 0.19914(10) 0.34595(9) 0.0500(7) Uani 1 1 d . .
O2 O 0.39337(16) 0.50529(15) 0.20402(10) 0.0599(9) Uani 1 1 d . .
O3 O 0.38218(18) 0.50740(15) 0.47594(12) 0.0677(10) Uani 1 1 d . .
O4 O 0.45563(16) 0.43994(12) 0.48486(9) 0.0531(8) Uani 1 1 d . .
O5 O 0.43452(15) 0.33666(11) 0.44541(9) 0.0494(7) Uani 1 1 d . .
O6 O 0.49154(19) 0.26361(12) 0.46450(11) 0.0648(9) Uani 1 1 d . .
O7 O 0.55608(16) 0.61618(12) 0.50190(12) 0.0636(9) Uani 1 1 d . .
O8 O 0.95142(14) 0.38568(11) 0.44211(9) 0.0477(7) Uani 1 1 d . .
O9 O 0.36104(17) 0.62992(18) 0.63067(11) 0.0734(11) Uani 1 1 d . .
O10 O -0.12070(17) 0.64156(13) 0.70712(9) 0.0559(8) Uani 1 1 d . .
O11 O 0.00191(17) 0.76894(12) 0.46096(10) 0.0547(8) Uani 1 1 d . .
O12 O 0.10121(16) 0.72212(11) 0.45307(9) 0.0502(7) Uani 1 1 d . .
O13 O 0.21828(15) 0.72931(11) 0.51760(9) 0.0486(7) Uani 1 1 d . .
O14 O 0.32879(16) 0.70211(12) 0.50526(11) 0.0596(8) Uani 1 1 d . .
O15 O 0.2032(2) 0.35376(15) 0.42367(16) 0.0915(15) Uani 1 1 d . .
O16 O -0.10972(17) 0.61021(12) 0.37990(11) 0.0589(9) Uani 1 1 d . .
P1 P 0.53305(5) 0.42790(3) 0.34229(3) 0.03355(18) Uani 1 1 d . .
P2 P 0.65999(5) 0.43955(3) 0.41066(3) 0.03254(18) Uani 1 1 d . .
P3 P 0.07072(5) 0.61299(4) 0.57767(3) 0.03480(19) Uani 1 1 d . .
P4 P 0.10430(4) 0.54921(3) 0.49140(3) 0.03220(18) Uani 1 1 d . .
Cu1 Cu 0.64070(3) 0.45581(2) 0.34923(2) 0.03603(12) Uani 1 1 d . .
H1X H 0.6966 0.4479 0.3126 0.043 Uiso 1 1 d R U
H1Y H 0.6721 0.5128 0.3314 0.043 Uiso 1 1 d R U
Cu2 Cu 0.05940(3) 0.53675(2) 0.54890(2) 0.03659(12) Uani 1 1 d . .
H2X H 0.0782 0.4788 0.5793 0.044 Uiso 1 1 d R U
H2Y H -0.0106 0.5002 0.5530 0.044 Uiso 1 1 d R U

loop_
_atom_site_aniso_label
_atom_site_aniso_U_11
_atom_site_aniso_U_22
_atom_site_aniso_U_33
_atom_site_aniso_U_23
_atom_site_aniso_U_13
_atom_site_aniso_U_12
C1 0.0367(18) 0.0346(18) 0.0323(19) -0.0017(14) -0.0032(13) -0.0013(14)
C2 0.0373(18) 0.0358(18) 0.0361(19) -0.0001(15) -0.0014(14) 0.0003(14)
C3 0.047(2) 0.0362(19) 0.038(2) -0.0015(16) -0.0043(16) -0.0021(16)
C4 0.052(2) 0.0294(18) 0.042(2) -0.0029(16) -0.0085(16) -0.0022(15)
C5 0.048(2) 0.038(2) 0.043(2) -0.0070(16) -0.0066(16) 0.0041(16)
C6 0.0382(19) 0.040(2) 0.0341(19) -0.0045(15) -0.0068(13) 0.0001(15)
C7 0.050(2) 0.041(2) 0.051(2) 0.0006(19) 0.0007(18) -0.0093(17)
C8 0.057(3) 0.060(3) 0.091(4) 0.001(3) 0.004(3) -0.016(2)
C9 0.063(3) 0.088(4) 0.076(4) -0.020(3) -0.006(3) -0.024(3)
C10 0.074(4) 0.071(4) 0.086(4) 0.017(3) -0.006(3) -0.028(3)
C11 0.111(5) 0.046(3) 0.070(4) 0.010(2) -0.021(3) 0.014(3)
C12 0.051(3) 0.045(2) 0.076(3) -0.018(2) -0.006(2) 0.0089(19)
C13 0.075(4) 0.073(4) 0.120(6) -0.015(4) 0.019(4) 0.015(3)
C14 0.068(3) 0.068(4) 0.093(4) -0.039(3) 0.005(3) 0.009(3)
C15 0.082(5) 0.139(7) 0.113(6) -0.059(5) -0.039(4) 0.062(5)
C16 0.043(2) 0.0288(18) 0.042(2) 0.0014(15) -0.0080(14) 0.0050(14)
C17 0.044(2) 0.040(2) 0.040(2) -0.0012(16) -0.0006(15) 0.0033(16)
C18 0.039(2) 0.048(2) 0.037(2) -0.0009(16) -0.0021(14) 0.0068(16)
C19 0.047(2) 0.054(2) 0.042(2) 0.0074(18) -0.0019(16) 0.0134(18)
C20 0.052(3) 0.044(2) 0.057(3) 0.0149(19) -0.0026(19) 0.0067(18)
C21 0.048(2) 0.041(2) 0.050(2) 0.0029(18) -0.0053(17) -0.0017(17)
C22 0.042(2) 0.066(3) 0.041(2) -0.005(2) -0.0058(16) 0.0062(19)
C23 0.041(2) 0.069(3) 0.054(3) -0.005(2) -0.0072(18) -0.011(2)
C24 0.034(2) 0.088(3) 0.046(2) -0.001(2) -0.0041(15) 0.011(2)
C25 0.051(3) 0.079(3) 0.049(3) -0.017(2) -0.0152(19) 0.008(2)
C26 0.057(3) 0.167(7) 0.040(3) 0.031(3) -0.004(2) -0.005(4)
C27 0.071(3) 0.052(3) 0.099(5) 0.032(3) -0.020(3) 0.001(2)
C28 0.079(4) 0.091(5) 0.145(7) 0.073(5) -0.024(4) 0.002(4)
C29 0.058(3) 0.089(4) 0.139(6) 0.063(4) -0.006(3) -0.004(3)
C30 0.152(8) 0.030(3) 0.182(9) 0.027(4) -0.048(7) -0.010(3)
C31 0.0302(17) 0.0331(18) 0.047(2) -0.0066(15) -0.0017(13) -0.0013(14)
C32 0.037(2) 0.041(2) 0.056(2) -0.0064(17) -0.0105(16) 0.0040(16)
C33 0.034(2) 0.052(2) 0.072(3) -0.015(2) -0.0066(18) 0.0110(17)
C34 0.035(2) 0.042(2) 0.070(3) -0.025(2) 0.0069(18) -0.0037(16)
C35 0.071(3) 0.072(3) 0.069(3) -0.017(3) 0.032(3) 0.000(3)
C36 0.040(2) 0.044(2) 0.045(2) -0.0098(18) 0.0063(15) -0.0068(16)
C37 0.0311(18) 0.0328(18) 0.045(2) -0.0042(15) 0.0017(14) -0.0065(14)
C38 0.0389(19) 0.0338(18) 0.0337(19) -0.0027(14) 0.0030(13) -0.0044(14)
C39 0.048(2) 0.038(2) 0.039(2) -0.0052(16) 0.0059(15) -0.0118(16)
C40 0.061(3) 0.046(3) 0.077(3) 0.002(2) 0.019(2) -0.013(2)
C41 0.056(3) 0.035(2) 0.054(3) 0.0030(18) 0.0005(18) -0.0129(17)
C42 0.066(3) 0.0278(19) 0.063(3) 0.0057(19) -0.008(2) 0.0006(18)
C43 0.046(2) 0.0349(19) 0.048(2) 0.0024(16) -0.0058(16) -0.0047(16)
C44 0.045(2) 0.0301(18) 0.0338(19) 0.0004(14) -0.0023(14) -0.0060(15)
C45 0.0274(17) 0.0266(17) 0.054(2) -0.0065(15) -0.0058(14) -0.0018(13)
C46 0.0289(18) 0.039(2) 0.070(3) 0.007(2) -0.0053(16) -0.0022(15)
C47 0.034(2) 0.029(2) 0.095(4) -0.010(2) -0.009(2) -0.0016(15)
C48 0.036(2) 0.040(2) 0.092(4) -0.026(2) -0.005(2) -0.0022(16)
C49 0.034(2) 0.060(3) 0.070(3) -0.030(2) 0.0003(18) -0.0054(18)
C50 0.034(2) 0.044(2) 0.055(3) -0.0084(18) -0.0030(15) 0.0030(15)
C51 0.054(3) 0.030(2) 0.154(7) 0.001(3) -0.032(3) 0.0007(19)
C52 0.084(4) 0.036(3) 0.117(5) -0.017(3) 0.033(4) -0.009(2)
C53 0.223(10) 0.034(3) 0.075(5) 0.005(3) -0.060(5) 0.006(4)
C54 0.061(5) 0.073(5) 0.54(3) 0.104(9) -0.101(9) -0.014(4)
C55 0.034(3) 0.121(6) 0.267(12) -0.126(8) 0.004(4) 0.006(3)
C56 0.054(3) 0.096(4) 0.069(3) -0.040(3) -0.004(2) 0.005(3)
C57 0.264(13) 0.095(6) 0.153(9) -0.080(6) -0.127(9) 0.077(7)
C58 0.109(5) 0.061(3) 0.053(3) -0.007(2) 0.000(3) -0.001(3)
C59 0.101(6) 0.264(14) 0.079(5) -0.030(7) 0.027(4) -0.053(7)
C60 0.0328(18) 0.0284(17) 0.042(2) -0.0024(14) 0.0003(14) -0.0023(13)
C61 0.0347(19) 0.0304(18) 0.042(2) 0.0000(15) -0.0024(14) -0.0019(13)
C62 0.039(2) 0.0253(17) 0.049(2) 0.0012(15) -0.0074(15) 0.0015(14)
C63 0.0336(19) 0.0259(17) 0.059(2) -0.0042(16) -0.0056(15) 0.0053(13)
C64 0.040(2) 0.044(2) 0.054(2) -0.0012(18) 0.0056(17) 0.0093(17)
C65 0.046(2) 0.037(2) 0.048(2) 0.0010(17) -0.0024(16) 0.0025(16)
C66 0.044(2) 0.038(2) 0.057(3) 0.0084(18) -0.0116(18) -0.0017(16)
C67 0.054(3) 0.057(3) 0.049(2) 0.004(2) -0.0114(18) 0.007(2)
C68 0.064(3) 0.042(2) 0.059(3) 0.009(2) -0.020(2) 0.0094(19)
C69 0.060(3) 0.060(3) 0.067(3) 0.024(2) -0.020(2) -0.011(2)
C70 0.033(2) 0.045(2) 0.091(4) -0.001(2) -0.007(2) -0.0024(17)
C71 0.052(3) 0.084(4) 0.065(3) 0.000(3) 0.012(2) 0.025(3)
C72 0.045(3) 0.117(5) 0.102(5) 0.037(4) 0.020(3) 0.016(3)
C73 0.091(5) 0.094(5) 0.082(4) -0.022(3) 0.010(3) 0.048(4)
C74 0.070(4) 0.142(6) 0.049(3) -0.001(3) 0.014(2) 0.038(4)
C75 0.0342(19) 0.047(2) 0.0348(19) 0.0063(16) 0.0018(13) -0.0028(15)
C76 0.041(2) 0.050(2) 0.049(2) 0.0145(19) -0.0058(16) -0.0090(17)
C77 0.039(2) 0.075(3) 0.052(3) 0.020(2) -0.0069(17) -0.014(2)
C78 0.030(2) 0.099(4) 0.043(2) 0.006(2) 0.0008(16) 0.000(2)
C79 0.034(2) 0.087(4) 0.039(2) -0.001(2) 0.0029(15) 0.010(2)
C80 0.038(2) 0.055(2) 0.041(2) 0.0035(18) 0.0025(15) 0.0116(17)
C81 0.074(4) 0.072(4) 0.121(6) 0.037(4) -0.048(4) -0.037(3)
C82 0.104(5) 0.065(4) 0.125(6) 0.018(4) -0.037(5) -0.023(4)
C83 0.109(5) 0.071(4) 0.087(5) 0.001(3) -0.026(4) 0.002(4)
C84 0.075(5) 0.172(9) 0.174(9) 0.080(8) -0.039(5) -0.066(5)
C85 0.047(4) 0.273(14) 0.120(7) 0.012(8) 0.021(4) -0.019(6)
C86 0.056(3) 0.098(4) 0.064(3) 0.012(3) 0.000(2) 0.037(3)
C87 0.081(4) 0.098(5) 0.090(5) 0.017(4) -0.021(3) 0.017(3)
C88 0.148(7) 0.117(6) 0.081(5) 0.022(4) 0.039(5) 0.072(6)
C89 0.100(5) 0.070(4) 0.075(4) 0.004(3) 0.016(3) 0.025(3)
C90 0.0300(18) 0.042(2) 0.038(2) -0.0005(15) 0.0025(13) 0.0039(14)
C91 0.037(2) 0.052(2) 0.044(2) -0.0072(18) 0.0004(15) -0.0037(16)
C92 0.038(2) 0.063(3) 0.052(3) 0.001(2) 0.0058(17) -0.0028(18)
C93 0.042(2) 0.055(2) 0.040(2) -0.0015(18) 0.0038(15) 0.0125(18)
C94 0.053(2) 0.040(2) 0.037(2) 0.0046(16) 0.0031(16) 0.0061(17)
C95 0.046(2) 0.039(2) 0.040(2) 0.0019(16) -0.0002(15) 0.0007(16)
C96 0.038(3) 0.131(6) 0.071(4) -0.021(4) 0.009(2) -0.021(3)
C97 0.086(5) 0.088(5) 0.231(12) -0.045(6) 0.062(6) -0.046(4)
C98 0.073(5) 0.283(14) 0.098(6) -0.059(8) 0.010(4) -0.078(7)
C99 0.037(3) 0.144(7) 0.106(5) 0.008(5) 0.011(3) -0.012(3)
C100 0.082(4) 0.069(3) 0.059(3) 0.011(3) 0.019(3) -0.002(3)
C101 0.069(3) 0.047(2) 0.050(3) -0.003(2) 0.004(2) 0.012(2)
C102 0.078(3) 0.066(3) 0.050(3) -0.014(2) -0.008(2) 0.006(3)
C103 0.084(4) 0.059(3) 0.064(3) -0.008(2) -0.008(3) 0.026(3)
C104 0.081(3) 0.049(3) 0.063(3) -0.014(2) -0.008(2) -0.004(2)
C105 0.0365(19) 0.0350(18) 0.039(2) -0.0041(15) -0.0056(14) -0.0032(14)
C106 0.0348(19) 0.0360(19) 0.046(2) -0.0025(16) 0.0002(15) 0.0010(14)
C107 0.0353(19) 0.0340(19) 0.060(3) -0.0033(17) -0.0074(16) 0.0048(15)
C108 0.048(2) 0.0305(18) 0.056(3) 0.0029(17) -0.0134(18) 0.0013(15)
C109 0.081(4) 0.045(2) 0.062(3) 0.012(2) 0.002(2) 0.013(2)
C110 0.050(2) 0.0318(18) 0.043(2) -0.0019(15) -0.0019(16) 0.0001(16)
C111 0.0343(19) 0.0291(17) 0.043(2) -0.0044(15) -0.0050(14) 0.0004(13)
C112 0.0340(18) 0.0349(18) 0.0346(19) 0.0041(14) 0.0007(13) 0.0015(14)
C113 0.039(2) 0.0329(19) 0.041(2) 0.0000(15) 0.0025(14) -0.0106(14)
C114 0.058(3) 0.047(3) 0.097(4) -0.008(3) 0.018(3) -0.021(2)
C115 0.043(2) 0.043(2) 0.054(3) -0.0025(18) 0.0030(16) -0.0096(17)
C116 0.0327(19) 0.046(2) 0.059(3) -0.0040(19) 0.0055(16) -0.0035(16)
C117 0.0327(19) 0.043(2) 0.049(2) 0.0002(17) 0.0022(15) 0.0040(15)
C118 0.0307(17) 0.0341(18) 0.0368(19) 0.0012(14) 0.0028(13) 0.0013(13)
C119 0.0279(18) 0.0306(18) 0.056(2) -0.0050(16) 0.0032(15) -0.0013(14)
C120 0.042(2) 0.040(2) 0.055(3) -0.0074(18) 0.0126(17) -0.0042(16)
C121 0.037(2) 0.055(3) 0.080(3) -0.027(2) 0.0142(19) -0.0034(18)
C122 0.041(2) 0.039(2) 0.103(4) -0.020(2) 0.000(2) 0.0091(18)
C123 0.040(2) 0.034(2) 0.088(4) -0.008(2) 0.005(2) 0.0042(16)
C124 0.0331(18) 0.0319(19) 0.060(2) 0.0001(17) 0.0002(15) -0.0005(14)
C125 0.086(4) 0.074(4) 0.091(5) -0.038(3) 0.042(3) -0.017(3)
C126 0.43(2) 0.110(7) 0.069(6) 0.002(5) 0.115(9) 0.038(10)
C127 0.066(4) 0.182(9) 0.150(7) -0.116(7) 0.052(4) -0.056(5)
C128 0.044(3) 0.126(6) 0.089(4) -0.040(4) 0.013(3) -0.002(3)
C129 0.108(6) 0.059(4) 0.167(8) -0.044(5) 0.009(5) -0.022(4)
C130 0.060(3) 0.036(2) 0.142(6) 0.016(3) 0.005(3) 0.013(2)
C131 0.125(7) 0.076(5) 0.165(9) -0.009(5) -0.009(6) 0.067(5)
C132 0.091(5) 0.055(3) 0.143(7) 0.010(4) 0.023(4) -0.008(3)
C133 0.094(5) 0.084(5) 0.116(6) 0.043(4) -0.007(4) 0.019(4)
C134 0.0313(18) 0.0292(17) 0.046(2) -0.0030(15) -0.0037(13) 0.0007(13)
C135 0.0334(19) 0.0288(17) 0.050(2) -0.0038(15) 0.0025(15) 0.0007(14)
C136 0.0310(19) 0.0240(17) 0.066(3) 0.0005(16) -0.0094(16) -0.0028(13)
C137 0.047(2) 0.035(2) 0.059(3) 0.0034(18) -0.0191(18) 0.0030(17)
C138 0.054(3) 0.047(2) 0.049(3) 0.0048(19) -0.0069(18) 0.0027(19)
C139 0.038(2) 0.041(2) 0.052(2) 0.0007(17) 0.0009(16) -0.0002(16)
C140 0.028(2) 0.033(2) 0.087(3) 0.0044(19) -0.0077(18) 0.0024(15)
C141 0.034(2) 0.056(3) 0.089(4) -0.004(2) 0.006(2) 0.0090(19)
C142 0.039(3) 0.062(3) 0.111(5) 0.009(3) -0.019(2) 0.011(2)
C143 0.039(2) 0.045(3) 0.115(5) 0.001(3) 0.004(2) -0.0090(19)
C144 0.089(4) 0.057(3) 0.088(4) -0.008(3) -0.046(3) -0.003(3)
C145 0.072(3) 0.083(4) 0.053(3) 0.017(3) -0.008(2) 0.001(3)
C146 0.075(4) 0.091(5) 0.104(5) 0.052(4) -0.015(3) -0.004(3)
C147 0.118(6) 0.143(7) 0.048(4) -0.001(4) -0.009(3) -0.001(5)
C148 0.075(4) 0.117(5) 0.061(4) 0.036(3) 0.013(3) -0.002(3)
B1 0.045(3) 0.056(3) 0.042(3) 0.013(2) 0.0030(18) -0.016(2)
B2 0.056(3) 0.041(2) 0.041(2) 0.0059(19) -0.0007(18) -0.013(2)
O1 0.0630(18) 0.0301(13) 0.0570(18) -0.0026(13) -0.0082(14) 0.0012(12)
O2 0.0467(17) 0.083(2) 0.0504(19) 0.0232(17) -0.0047(13) 0.0088(16)
O3 0.054(2) 0.066(2) 0.083(3) -0.031(2) 0.0223(17) -0.0051(16)
O4 0.0603(19) 0.0539(18) 0.0451(17) -0.0120(13) 0.0182(13) -0.0048(14)
O5 0.0486(17) 0.0405(15) 0.0591(18) -0.0024(13) 0.0133(13) -0.0147(12)
O6 0.070(2) 0.0393(17) 0.085(3) 0.0136(16) 0.0084(18) -0.0163(15)
O7 0.0435(17) 0.0480(17) 0.099(3) -0.0314(18) -0.0018(16) 0.0026(13)
O8 0.0361(15) 0.0403(15) 0.067(2) -0.0031(13) -0.0053(12) 0.0037(11)
O9 0.0311(17) 0.121(3) 0.068(2) -0.004(2) -0.0008(14) 0.0002(18)
O10 0.0545(19) 0.065(2) 0.0484(18) 0.0074(15) 0.0138(13) 0.0158(15)
O11 0.0614(19) 0.0410(16) 0.062(2) 0.0079(14) -0.0112(14) 0.0076(13)
O12 0.0638(19) 0.0405(15) 0.0463(17) 0.0093(13) 0.0037(13) 0.0035(13)
O13 0.0478(16) 0.0333(14) 0.065(2) -0.0039(13) 0.0070(13) -0.0082(11)
O14 0.0442(17) 0.0481(17) 0.086(3) -0.0060(17) 0.0076(15) -0.0173(13)
O15 0.085(3) 0.054(2) 0.135(4) -0.043(2) 0.005(3) 0.017(2)
O16 0.0587(19) 0.0449(17) 0.073(2) 0.0012(15) -0.0313(16) -0.0016(14)
P1 0.0325(4) 0.0308(4) 0.0374(5) 0.0001(4) -0.0051(3) 0.0004(3)
P2 0.0329(4) 0.0287(4) 0.0360(5) 0.0010(3) -0.0035(3) -0.0004(3)
P3 0.0300(4) 0.0371(5) 0.0373(5) -0.0001(4) 0.0008(3) -0.0007(3)
P4 0.0273(4) 0.0307(4) 0.0386(5) -0.0007(4) 0.0020(3) 0.0011(3)
Cu1 0.0354(3) 0.0335(3) 0.0392(3) 0.0037(2) -0.0033(2) -0.0023(2)
Cu2 0.0343(3) 0.0362(3) 0.0393(3) 0.0010(2) 0.0024(2) -0.0005(2)

loop_
_atom_type_symbol
_atom_type_description
_atom_type_scat_dispersion_real
_atom_type_scat_dispersion_imag
_atom_type_scat_source
C C 0.0181 0.0091 'International Tables Vol C Tables 4.2.6.8 and 6.1.1.4'
H H 0.0000 0.0000 'International Tables Vol C Tables 4.2.6.8 and 6.1.1.4'
B B 0.0090 0.0039 'International Tables Vol C Tables 4.2.6.8 and 6.1.1.4'
O O 0.0492 0.0322 'International Tables Vol C Tables 4.2.6.8 and 6.1.1.4'
P P 0.2955 0.4335 'International Tables Vol C Tables 4.2.6.8 and 6.1.1.4'
Cu Cu -1.9646 0.5888 'International Tables Vol C Tables 4.2.6.8 and 6.1.1.4'

loop_
_geom_angle_atom_site_label_1
_geom_angle_atom_site_label_2
_geom_angle_atom_site_label_3
_geom_angle
C6 C1 C2 118.8(3)
C6 C1 P1 115.5(3)
C2 C1 P1 125.7(3)
C3 C2 C1 121.3(4)
C3 C2 H2 119.3
C1 C2 H2 119.3
C2 C3 C4 118.0(4)
C2 C3 C7 119.8(4)
C4 C3 C7 122.2(3)
O1 C4 C5 119.9(4)
O1 C4 C3 117.8(4)
C5 C4 C3 122.2(3)
C6 C5 C4 116.6(4)
C6 C5 C12 116.7(4)
C4 C5 C12 126.8(4)
C1 C6 C5 122.8(4)
C1 C6 H6 118.6
C5 C6 H6 118.6
C9 C7 C10 109.6(5)
C9 C7 C8 109.0(4)
C10 C7 C8 106.3(4)
C9 C7 C3 107.9(4)
C10 C7 C3 113.3(4)
C8 C7 C3 110.7(3)
C7 C8 H8A 109.5
C7 C8 H8B 109.5
H8A C8 H8B 109.5
C7 C8 H8C 109.5
H8A C8 H8C 109.5
H8B C8 H8C 109.5
C7 C9 H9A 109.5
C7 C9 H9B 109.5
H9A C9 H9B 109.5
C7 C9 H9C 109.5
H9A C9 H9C 109.5
H9B C9 H9C 109.5
C7 C10 H10A 109.5
C7 C10 H10B 109.5
H10A C10 H10B 109.5
C7 C10 H10C 109.5
H10A C10 H10C 109.5
H10B C10 H10C 109.5
O1 C11 H11A 109.5
O1 C11 H11B 109.5
H11A C11 H11B 109.5
O1 C11 H11C 109.5
H11A C11 H11C 109.5
H11B C11 H11C 109.5
C15 C12 C14 113.9(5)
C15 C12 C5 111.1(4)
C14 C12 C5 115.1(4)
C15 C12 C13 106.5(6)
C14 C12 C13 100.3(5)
C5 C12 C13 108.9(4)
C12 C13 H13A 109.5
C12 C13 H13B 109.5
H13A C13 H13B 109.5
C12 C13 H13C 109.5
H13A C13 H13C 109.5
H13B C13 H13C 109.5
C12 C14 H14A 109.5
C12 C14 H14B 109.5
H14A C14 H14B 109.5
C12 C14 H14C 109.5
H14A C14 H14C 109.5
H14B C14 H14C 109.5
C12 C15 H15A 109.5
C12 C15 H15B 109.5
H15A C15 H15B 109.5
C12 C15 H15C 109.5
H15A C15 H15C 109.5
H15B C15 H15C 109.5
C17 C16 C21 119.4(4)
C17 C16 P1 125.3(3)
C21 C16 P1 115.3(3)
C16 C17 C18 121.7(4)
C16 C17 H17 119.1
C18 C17 H17 119.1
C17 C18 C19 117.1(4)
C17 C18 C22 120.4(4)
C19 C18 C22 122.5(4)
O2 C19 C20 121.2(4)
O2 C19 C18 116.5(4)
C20 C19 C18 122.3(4)
C21 C20 C19 116.6(4)
C21 C20 C27 116.7(4)
C19 C20 C27 126.7(4)
C16 C21 C20 121.9(4)
C16 C21 H21 119.0
C20 C21 H21 119.0
C23 C22 C18 112.0(3)
C23 C22 C25 106.9(4)
C18 C22 C25 112.0(4)
C23 C22 C24 108.6(4)
C18 C22 C24 107.7(4)
C25 C22 C24 109.6(4)
C22 C23 H23A 109.5
C22 C23 H23B 109.5
H23A C23 H23B 109.5
C22 C23 H23C 109.5
H23A C23 H23C 109.5
H23B C23 H23C 109.5
C22 C24 H24A 109.5
C22 C24 H24B 109.5
H24A C24 H24B 109.5
C22 C24 H24C 109.5
H24A C24 H24C 109.5
H24B C24 H24C 109.5
C22 C25 H25A 109.5
C22 C25 H25B 109.5
H25A C25 H25B 109.5
C22 C25 H25C 109.5
H25A C25 H25C 109.5
H25B C25 H25C 109.5
O2 C26 H26A 109.5
O2 C26 H26B 109.5
H26A C26 H26B 109.5
O2 C26 H26C 109.5
H26A C26 H26C 109.5
H26B C26 H26C 109.5
C28 C27 C20 115.3(5)
C28 C27 C29 109.9(5)
C20 C27 C29 111.0(5)
C28 C27 C30 103.9(6)
C20 C27 C30 107.5(5)
C29 C27 C30 108.9(6)
C27 C28 H28A 109.5
C27 C28 H28B 109.5
H28A C28 H28B 109.5
C27 C28 H28C 109.5
H28A C28 H28C 109.5
H28B C28 H28C 109.5
C27 C29 H29A 109.5
C27 C29 H29B 109.5
H29A C29 H29B 109.5
C27 C29 H29C 109.5
H29A C29 H29C 109.5
H29B C29 H29C 109.5
C27 C30 H30A 109.5
C27 C30 H30B 109.5
H30A C30 H30B 109.5
C27 C30 H30C 109.5
H30A C30 H30C 109.5
H30B C30 H30C 109.5
C32 C31 C37 120.3(4)
C32 C31 P1 119.3(3)
C37 C31 P1 120.0(3)
C31 C32 C33 121.7(4)
C31 C32 H32 119.1
C33 C32 H32 119.1
C34 C33 C32 117.6(4)
C34 C33 H33 121.2
C32 C33 H33 121.2
C33 C34 O3 130.7(4)
C33 C34 C36 120.9(4)
O3 C34 C36 108.4(4)
O3 C35 O4 107.8(4)
O3 C35 H35A 110.1
O4 C35 H35A 110.1
O3 C35 H35B 110.1
O4 C35 H35B 110.1
H35A C35 H35B 108.5
C37 C36 O4 126.4(4)
C37 C36 C34 123.8(4)
O4 C36 C34 109.8(4)
C36 C37 C31 115.4(4)
C36 C37 C38 117.9(4)
C31 C37 C38 126.5(3)
C39 C38 C44 115.7(4)
C39 C38 C37 116.9(3)
C44 C38 C37 127.3(3)
C41 C39 C38 123.4(4)
C41 C39 O5 109.9(3)
C38 C39 O5 126.6(4)
O6 C40 O5 107.8(3)
O6 C40 H40A 110.2
O5 C40 H40A 110.2
O6 C40 H40B 110.2
O5 C40 H40B 110.2
H40A C40 H40B 108.5
C42 C41 O6 129.9(4)
C42 C41 C39 120.8(4)
O6 C41 C39 109.3(4)
C41 C42 C43 117.2(4)
C41 C42 H42 121.4
C43 C42 H42 121.4
C44 C43 C42 122.8(4)
C44 C43 H43 118.6
C42 C43 H43 118.6
C43 C44 C38 119.9(4)
C43 C44 P2 120.3(3)
C38 C44 P2 119.7(3)
C50 C45 C46 119.3(4)
C50 C45 P2 124.0(3)
C46 C45 P2 116.6(3)
C45 C46 C47 122.0(5)
C45 C46 H46 119.0
C47 C46 H46 119.0
C48 C47 C46 117.1(4)
C48 C47 C51 124.3(5)
C46 C47 C51 118.6(5)
C47 C48 O7 118.3(5)
C47 C48 C49 123.5(4)
O7 C48 C49 118.2(5)
C50 C49 C48 115.2(5)
C50 C49 C56 119.4(5)
C48 C49 C56 125.3(4)
C45 C50 C49 122.4(4)
C45 C50 H50 118.8
C49 C50 H50 118.8
C53 C51 C54 113.8(9)
C53 C51 C52 105.2(5)
C54 C51 C52 107.0(6)
C53 C51 C47 111.0(5)
C54 C51 C47 109.3(5)
C52 C51 C47 110.4(5)
C51 C52 H52A 109.5
C51 C52 H52B 109.5
H52A C52 H52B 109.5
C51 C52 H52C 109.5
H52A C52 H52C 109.5
H52B C52 H52C 109.5
C51 C53 H53A 109.5
C51 C53 H53B 109.5
H53A C53 H53B 109.5
C51 C53 H53C 109.5
H53A C53 H53C 109.5
H53B C53 H53C 109.5
C51 C54 H54A 109.5
C51 C54 H54B 109.5
H54A C54 H54B 109.5
C51 C54 H54C 109.5
H54A C54 H54C 109.5
H54B C54 H54C 109.5
O7 C55 H55A 109.5
O7 C55 H55B 109.5
H55A C55 H55B 109.5
O7 C55 H55C 109.5
H55A C55 H55C 109.5
H55B C55 H55C 109.5
C57 C56 C58 104.6(5)
C57 C56 C49 115.0(7)
C58 C56 C49 110.2(4)
C57 C56 C59 113.3(8)
C58 C56 C59 102.0(7)
C49 C56 C59 110.7(5)
C56 C57 H57A 109.5
C56 C57 H57B 109.5
H57A C57 H57B 109.5
C56 C57 H57C 109.5
H57A C57 H57C 109.5
H57B C57 H57C 109.5
C56 C58 H58A 109.5
C56 C58 H58B 109.5
H58A C58 H58B 109.5
C56 C58 H58C 109.5
H58A C58 H58C 109.5
H58B C58 H58C 109.5
C56 C59 H59A 109.5
C56 C59 H59B 109.5
H59A C59 H59B 109.5
C56 C59 H59C 109.5
H59A C59 H59C 109.5
H59B C59 H59C 109.5
C61 C60 C65 119.2(3)
C61 C60 P2 124.1(3)
C65 C60 P2 116.3(3)
C60 C61 C62 121.9(4)
C60 C61 H61 119.0
C62 C61 H61 119.0
C63 C62 C61 116.7(4)
C63 C62 C66 127.1(3)
C61 C62 C66 116.2(4)
O8 C63 C62 120.2(4)
O8 C63 C64 116.8(4)
C62 C63 C64 122.9(3)
C65 C64 C63 117.3(4)
C65 C64 C71 119.2(4)
C63 C64 C71 123.4(4)
C64 C65 C60 121.1(4)
C64 C65 H65 119.5
C60 C65 H65 119.5
C67 C66 C68 108.9(4)
C67 C66 C69 108.9(4)
C68 C66 C69 105.7(4)
C67 C66 C62 111.1(3)
C68 C66 C62 114.6(4)
C69 C66 C62 107.4(3)
C66 C67 H67A 109.5
C66 C67 H67B 109.5
H67A C67 H67B 109.5
C66 C67 H67C 109.5
H67A C67 H67C 109.5
H67B C67 H67C 109.5
C66 C68 H68A 109.5
C66 C68 H68B 109.5
H68A C68 H68B 109.5
C66 C68 H68C 109.5
H68A C68 H68C 109.5
H68B C68 H68C 109.5
C66 C69 H69A 109.5
C66 C69 H69B 109.5
H69A C69 H69B 109.5
C66 C69 H69C 109.5
H69A C69 H69C 109.5
H69B C69 H69C 109.5
O8 C70 H70A 109.5
O8 C70 H70B 109.5
H70A C70 H70B 109.5
O8 C70 H70C 109.5
H70A C70 H70C 109.5
H70B C70 H70C 109.5
C74 C71 C64 112.4(4)
C74 C71 C73 107.0(5)
C64 C71 C73 108.6(5)
C74 C71 C72 106.6(5)
C64 C71 C72 112.4(5)
C73 C71 C72 109.8(5)
C71 C72 H72A 109.5
C71 C72 H72B 109.5
H72A C72 H72B 109.5
C71 C72 H72C 109.5
H72A C72 H72C 109.5
H72B C72 H72C 109.5
C71 C73 H73A 109.5
C71 C73 H73B 109.5
H73A C73 H73B 109.5
C71 C73 H73C 109.5
H73A C73 H73C 109.5
H73B C73 H73C 109.5
C71 C74 H74A 109.5
C71 C74 H74B 109.5
H74A C74 H74B 109.5
C71 C74 H74C 109.5
H74A C74 H74C 109.5
H74B C74 H74C 109.5
C80 C75 C76 119.1(4)
C80 C75 P3 115.1(3)
C76 C75 P3 125.8(3)
C75 C76 C77 120.5(4)
C75 C76 H76 119.8
C77 C76 H76 119.8
C78 C77 C76 118.1(5)
C78 C77 C81 122.3(4)
C76 C77 C81 119.5(5)
C79 C78 C77 123.6(4)
C79 C78 O9 119.7(5)
C77 C78 O9 116.7(5)
C78 C79 C80 116.4(4)
C78 C79 C86 127.2(4)
C80 C79 C86 116.4(5)
C75 C80 C79 122.1(4)
C75 C80 H80 118.9
C79 C80 H80 118.9
C82 C81 C83 113.0(7)
C82 C81 C77 112.0(5)
C83 C81 C77 111.1(5)
C82 C81 C84 103.9(6)
C83 C81 C84 106.0(6)
C77 C81 C84 110.4(7)
C81 C82 H82A 109.5
C81 C82 H82B 109.5
H82A C82 H82B 109.5
C81 C82 H82C 109.5
H82A C82 H82C 109.5
H82B C82 H82C 109.5
C81 C83 H83A 109.5
C81 C83 H83B 109.5
H83A C83 H83B 109.5
C81 C83 H83C 109.5
H83A C83 H83C 109.5
H83B C83 H83C 109.5
C81 C84 H84A 109.5
C81 C84 H84B 109.5
H84A C84 H84B 109.5
C81 C84 H84C 109.5
H84A C84 H84C 109.5
H84B C84 H84C 109.5
O9 C85 H85A 109.5
O9 C85 H85B 109.5
H85A C85 H85B 109.5
O9 C85 H85C 109.5
H85A C85 H85C 109.5
H85B C85 H85C 109.5
C88 C86 C87 114.6(6)
C88 C86 C79 110.5(5)
C87 C86 C79 113.4(5)
C88 C86 C89 106.4(6)
C87 C86 C89 101.1(5)
C79 C86 C89 110.2(4)
C86 C87 H87A 109.5
C86 C87 H87B 109.5
H87A C87 H87B 109.5
C86 C87 H87C 109.5
H87A C87 H87C 109.5
H87B C87 H87C 109.5
C86 C88 H88A 109.5
C86 C88 H88B 109.5
H88A C88 H88B 109.5
C86 C88 H88C 109.5
H88A C88 H88C 109.5
H88B C88 H88C 109.5
C86 C89 H89A 109.5
C86 C89 H89B 109.5
H89A C89 H89B 109.5
C86 C89 H89C 109.5
H89A C89 H89C 109.5
H89B C89 H89C 109.5
C91 C90 C95 119.4(4)
C91 C90 P3 116.1(3)
C95 C90 P3 124.4(3)
C90 C91 C92 121.9(4)
C90 C91 H91 119.1
C92 C91 H91 119.1
C91 C92 C93 116.7(4)
C91 C92 C96 117.0(4)
C93 C92 C96 126.3(4)
O10 C93 C92 120.6(4)
O10 C93 C94 117.1(4)
C92 C93 C94 122.3(4)
C95 C94 C93 117.5(4)
C95 C94 C101 119.5(4)
C93 C94 C101 123.0(4)
C94 C95 C90 121.6(4)
C94 C95 H95 119.2
C90 C95 H95 119.2
C98 C96 C97 108.5(8)
C98 C96 C92 107.9(5)
C97 C96 C92 110.6(6)
C98 C96 C99 105.5(6)
C97 C96 C99 110.2(6)
C92 C96 C99 113.8(5)
C96 C97 H97A 109.5
C96 C97 H97B 109.5
H97A C97 H97B 109.5
C96 C97 H97C 109.5
H97A C97 H97C 109.5
H97B C97 H97C 109.5
C96 C98 H98A 109.5
C96 C98 H98B 109.5
H98A C98 H98B 109.5
C96 C98 H98C 109.5
H98A C98 H98C 109.5
H98B C98 H98C 109.5
C96 C99 H99A 109.5
C96 C99 H99B 109.5
H99A C99 H99B 109.5
C96 C99 H99C 109.5
H99A C99 H99C 109.5
H99B C99 H99C 109.5
O10 C100 H10D 109.5
O10 C100 H10E 109.5
H10D C100 H10E 109.5
O10 C100 H10F 109.5
H10D C100 H10F 109.5
H10E C100 H10F 109.5
C103 C101 C102 110.3(4)
C103 C101 C104 107.7(4)
C102 C101 C104 106.1(4)
C103 C101 C94 108.5(4)
C102 C101 C94 112.1(4)
C104 C101 C94 112.0(4)
C101 C102 H10G 109.5
C101 C102 H10H 109.5
H10G C102 H10H 109.5
C101 C102 H10I 109.5
H10G C102 H10I 109.5
H10H C102 H10I 109.5
C101 C103 H10J 109.5
C101 C103 H10K 109.5
H10J C103 H10K 109.5
C101 C103 H10L 109.5
H10J C103 H10L 109.5
H10K C103 H10L 109.5
C101 C104 H10M 109.5
C101 C104 H10N 109.5
H10M C104 H10N 109.5
C101 C104 H10O 109.5
H10M C104 H10O 109.5
H10N C104 H10O 109.5
C106 C105 C111 119.5(4)
C106 C105 P3 119.3(3)
C111 C105 P3 120.6(3)
C105 C106 C107 122.8(4)
C105 C106 H106 118.6
C107 C106 H106 118.6
C108 C107 C106 116.2(4)
C108 C107 H107 121.9
C106 C107 H107 121.9
C107 C108 C110 122.1(4)
C107 C108 O11 128.6(4)
C110 C108 O11 109.3(4)
O12 C109 O11 106.9(4)
O12 C109 H10P 110.3
O11 C109 H10P 110.3
O12 C109 H10Q 110.3
O11 C109 H10Q 110.3
H10P C109 H10Q 108.6
O12 C110 C111 127.0(4)
O12 C110 C108 109.9(4)
C111 C110 C108 123.1(4)
C110 C111 C105 116.3(3)
C110 C111 C112 117.4(4)
C105 C111 C112 125.8(3)
C113 C112 C118 116.0(3)
C113 C112 C111 116.6(3)
C118 C112 C111 127.3(3)
C112 C113 C115 123.4(4)
C112 C113 O13 126.4(4)
C115 C113 O13 110.2(3)
O13 C114 O14 108.1(4)
O13 C114 H11D 110.1
O14 C114 H11D 110.1
O13 C114 H11E 110.1
O14 C114 H11E 110.1
H11D C114 H11E 108.4
C116 C115 C113 121.5(4)
C116 C115 O14 129.2(4)
C113 C115 O14 109.3(4)
C115 C116 C117 116.8(4)
C115 C116 H116 121.6
C117 C116 H116 121.6
C118 C117 C116 122.4(4)
C118 C117 H117 118.8
C116 C117 H117 118.8
C117 C118 C112 119.8(3)
C117 C118 P4 119.9(3)
C112 C118 P4 120.0(3)
C120 C119 C124 118.7(4)
C120 C119 P4 124.9(3)
C124 C119 P4 116.5(3)
C119 C120 C121 121.7(4)
C119 C120 H120 119.1
C121 C120 H120 119.1
C122 C121 C120 116.0(5)
C122 C121 C125 124.0(5)
C120 C121 C125 119.9(5)
C123 C122 O15 119.3(5)
C123 C122 C121 124.1(4)
O15 C122 C121 116.6(5)
C122 C123 C124 116.2(5)
C122 C123 C130 128.0(5)
C124 C123 C130 115.7(5)
C119 C124 C123 122.7(4)
C119 C124 H124 118.7
C123 C124 H124 118.7
C126 C125 C128 111.6(9)
C126 C125 C121 110.7(5)
C128 C125 C121 113.7(5)
C126 C125 C127 108.3(8)
C128 C125 C127 106.9(5)
C121 C125 C127 105.2(6)
C125 C126 H12A 109.5
C125 C126 H12B 109.5
H12A C126 H12B 109.5
C125 C126 H12C 109.5
H12A C126 H12C 109.5
H12B C126 H12C 109.5
C125 C127 H12D 109.5
C125 C127 H12E 109.5
H12D C127 H12E 109.5
C125 C127 H12F 109.5
H12D C127 H12F 109.5
H12E C127 H12F 109.5
C125 C128 H12G 109.5
C125 C128 H12H 109.5
H12G C128 H12H 109.5
C125 C128 H12I 109.5
H12G C128 H12I 109.5
H12H C128 H12I 109.5
O15 C129 H12J 109.5
O15 C129 H12K 109.5
H12J C129 H12K 109.5
O15 C129 H12L 109.5
H12J C129 H12L 109.5
H12K C129 H12L 109.5
C131 C130 C132 112.0(6)
C131 C130 C133 106.0(6)
C132 C130 C133 104.4(7)
C131 C130 C123 113.0(6)
C132 C130 C123 111.3(5)
C133 C130 C123 109.7(5)
C130 C131 H13D 109.5
C130 C131 H13E 109.5
H13D C131 H13E 109.5
C130 C131 H13F 109.5
H13D C131 H13F 109.5
H13E C131 H13F 109.5
C130 C132 H13G 109.5
C130 C132 H13H 109.5
H13G C132 H13H 109.5
C130 C132 H13I 109.5
H13G C132 H13I 109.5
H13H C132 H13I 109.5
C130 C133 H13J 109.5
C130 C133 H13K 109.5
H13J C133 H13K 109.5
C130 C133 H13L 109.5
H13J C133 H13L 109.5
H13K C133 H13L 109.5
C139 C134 C135 119.0(4)
C139 C134 P4 125.3(3)
C135 C134 P4 115.7(3)
C134 C135 C136 121.5(4)
C134 C135 H135 119.3
C136 C135 H135 119.3
C137 C136 C135 117.2(4)
C137 C136 C140 127.3(4)
C135 C136 C140 115.5(4)
O16 C137 C136 120.8(4)
O16 C137 C138 117.7(4)
C136 C137 C138 121.4(4)
C139 C138 C137 117.6(4)
C139 C138 C145 120.7(4)
C137 C138 C145 121.7(4)
C134 C139 C138 122.0(4)
C134 C139 H139 119.0
C138 C139 H139 119.0
C143 C140 C141 108.4(4)
C143 C140 C142 109.7(4)
C141 C140 C142 104.8(4)
C143 C140 C136 110.4(3)
C141 C140 C136 107.4(3)
C142 C140 C136 115.7(4)
C140 C141 H14D 109.5
C140 C141 H14E 109.5
H14D C141 H14E 109.5
C140 C141 H14F 109.5
H14D C141 H14F 109.5
H14E C141 H14F 109.5
C140 C142 H14G 109.5
C140 C142 H14H 109.5
H14G C142 H14H 109.5
C140 C142 H14I 109.5
H14G C142 H14I 109.5
H14H C142 H14I 109.5
C140 C143 H14J 109.5
C140 C143 H14K 109.5
H14J C143 H14K 109.5
C140 C143 H14L 109.5
H14J C143 H14L 109.5
H14K C143 H14L 109.5
O16 C144 H14M 109.5
O16 C144 H14N 109.5
H14M C144 H14N 109.5
O16 C144 H14O 109.5
H14M C144 H14O 109.5
H14N C144 H14O 109.5
C147 C145 C146 110.1(5)
C147 C145 C148 107.3(6)
C146 C145 C148 106.2(5)
C147 C145 C138 111.8(5)
C146 C145 C138 110.4(5)
C148 C145 C138 110.8(4)
C145 C146 H14P 109.5
C145 C146 H14Q 109.5
H14P C146 H14Q 109.5
C145 C146 H14R 109.5
H14P C146 H14R 109.5
H14Q C146 H14R 109.5
C145 C147 H14S 109.5
C145 C147 H14T 109.5
H14S C147 H14T 109.5
C145 C147 H14U 109.5
H14S C147 H14U 109.5
H14T C147 H14U 109.5
C145 C148 H14V 109.5
C145 C148 H14W 109.5
H14V C148 H14W 109.5
C145 C148 H14$ 109.5
H14V C148 H14$ 109.5
H14W C148 H14$ 109.5
Cu1 B1 H1A 128.1
Cu1 B1 H1B 118.6
H1A B1 H1B 111.3
Cu1 B1 H1X 51.8
H1A B1 H1X 123.7
H1B B1 H1X 108.0
Cu1 B1 H1Y 53.0
H1A B1 H1Y 100.6
H1B B1 H1Y 106.7
H1X B1 H1Y 104.8
Cu2 B2 H2A 120.6
Cu2 B2 H2B 119.7
H2A B2 H2B 119.3
Cu2 B2 H2X 60.0
H2A B2 H2X 111.8
H2B B2 H2X 102.7
Cu2 B2 H2Y 49.9
H2A B2 H2Y 105.5
H2B B2 H2Y 107.6
H2X B2 H2Y 109.9
C4 O1 C11 115.0(4)
C19 O2 C26 112.1(4)
C34 O3 C35 104.5(4)
C36 O4 C35 102.4(4)
C39 O5 C40 103.3(3)
C41 O6 C40 104.7(3)
C48 O7 C55 114.1(4)
C63 O8 C70 112.0(3)
C78 O9 C85 111.1(5)
C93 O10 C100 112.8(4)
C108 O11 C109 103.3(3)
C110 O12 C109 104.1(3)
C113 O13 C114 104.7(3)
C115 O14 C114 105.1(3)
C122 O15 C129 111.3(4)
C137 O16 C144 113.3(4)
C1 P1 C16 107.53(17)
C1 P1 C31 107.20(17)
C16 P1 C31 103.58(17)
C1 P1 Cu1 112.43(12)
C16 P1 Cu1 117.94(13)
C31 P1 Cu1 107.33(11)
C60 P2 C45 108.24(16)
C60 P2 C44 103.29(17)
C45 P2 C44 103.85(17)
C60 P2 Cu1 115.58(13)
C45 P2 Cu1 112.15(13)
C44 P2 Cu1 112.74(12)
C90 P3 C75 106.75(17)
C90 P3 C105 104.22(18)
C75 P3 C105 107.50(17)
C90 P3 Cu2 116.32(13)
C75 P3 Cu2 111.20(14)
C105 P3 Cu2 110.30(12)
C119 P4 C134 105.19(18)
C119 P4 C118 104.62(16)
C134 P4 C118 105.38(17)
C119 P4 Cu2 115.72(14)
C134 P4 Cu2 113.28(13)
C118 P4 Cu2 111.72(12)
B1 Cu1 P1 128.38(14)
B1 Cu1 P2 129.94(14)
P1 Cu1 P2 101.66(4)
B1 Cu1 H1X 32.1
P1 Cu1 H1X 118.5
P2 Cu1 H1X 127.3
B1 Cu1 H1Y 34.4
P1 Cu1 H1Y 125.0
P2 Cu1 H1Y 117.2
H1X Cu1 H1Y 66.4
B2 Cu2 P4 127.91(14)
B2 Cu2 P3 127.88(14)
P4 Cu2 P3 104.21(4)
B2 Cu2 H2X 35.7
P4 Cu2 H2X 123.9
P3 Cu2 H2X 115.5
B2 Cu2 H2Y 34.0
P4 Cu2 H2Y 118.7
P3 Cu2 H2Y 123.1
H2X Cu2 H2Y 69.7

loop_
_geom_bond_atom_site_label_1
_geom_bond_atom_site_label_2
_geom_bond_distance
C1 C6 1.378(5)
C1 C2 1.398(5)
C1 P1 1.818(4)
C2 C3 1.390(5)
C2 H2 0.9500
C3 C4 1.407(6)
C3 C7 1.565(5)
C4 O1 1.379(5)
C4 C5 1.403(6)
C5 C6 1.402(6)
C5 C12 1.552(6)
C6 H6 0.9500
C7 C9 1.505(7)
C7 C10 1.532(7)
C7 C8 1.533(7)
C8 H8A 0.9800
C8 H8B 0.9800
C8 H8C 0.9800
C9 H9A 0.9800
C9 H9B 0.9800
C9 H9C 0.9800
C10 H10A 0.9800
C10 H10B 0.9800
C10 H10C 0.9800
C11 O1 1.426(6)
C11 H11A 0.9800
C11 H11B 0.9800
C11 H11C 0.9800
C12 C15 1.500(8)
C12 C14 1.510(7)
C12 C13 1.572(9)
C13 H13A 0.9800
C13 H13B 0.9800
C13 H13C 0.9800
C14 H14A 0.9800
C14 H14B 0.9800
C14 H14C 0.9800
C15 H15A 0.9800
C15 H15B 0.9800
C15 H15C 0.9800
C16 C17 1.379(6)
C16 C21 1.393(6)
C16 P1 1.820(4)
C17 C18 1.390(5)
C17 H17 0.9500
C18 C19 1.422(6)
C18 C22 1.549(6)
C19 O2 1.384(5)
C19 C20 1.396(7)
C20 C21 1.393(6)
C20 C27 1.540(7)
C21 H21 0.9500
C22 C23 1.528(7)
C22 C25 1.549(6)
C22 C24 1.554(6)
C23 H23A 0.9800
C23 H23B 0.9800
C23 H23C 0.9800
C24 H24A 0.9800
C24 H24B 0.9800
C24 H24C 0.9800
C25 H25A 0.9800
C25 H25B 0.9800
C25 H25C 0.9800
C26 O2 1.435(7)
C26 H26A 0.9800
C26 H26B 0.9800
C26 H26C 0.9800
C27 C28 1.529(7)
C27 C29 1.556(9)
C27 C30 1.572(11)
C28 H28A 0.9800
C28 H28B 0.9800
C28 H28C 0.9800
C29 H29A 0.9800
C29 H29B 0.9800
C29 H29C 0.9800
C30 H30A 0.9800
C30 H30B 0.9800
C30 H30C 0.9800
C31 C32 1.389(5)
C31 C37 1.422(6)
C31 P1 1.834(4)
C32 C33 1.407(6)
C32 H32 0.9500
C33 C34 1.347(7)
C33 H33 0.9500
C34 O3 1.376(6)
C34 C36 1.391(6)
C35 O3 1.400(7)
C35 O4 1.435(6)
C35 H35A 0.9900
C35 H35B 0.9900
C36 C37 1.374(5)
C36 O4 1.377(5)
C37 C38 1.493(5)
C38 C39 1.380(5)
C38 C44 1.412(5)
C39 C41 1.380(6)
C39 O5 1.389(5)
C40 O6 1.421(6)
C40 O5 1.436(6)
C40 H40A 0.9900
C40 H40B 0.9900
C41 C42 1.359(7)
C41 O6 1.378(5)
C42 C43 1.386(6)
C42 H42 0.9500
C43 C44 1.380(6)
C43 H43 0.9500
C44 P2 1.844(4)
C45 C50 1.381(6)
C45 C46 1.388(6)
C45 P2 1.830(4)
C46 C47 1.392(6)
C46 H46 0.9500
C47 C48 1.391(8)
C47 C51 1.564(7)
C48 O7 1.402(5)
C48 C49 1.428(8)
C49 C50 1.408(6)
C49 C56 1.522(8)
C50 H50 0.9500
C51 C53 1.530(11)
C51 C54 1.532(9)
C51 C52 1.542(7)
C52 H52A 0.9800
C52 H52B 0.9800
C52 H52C 0.9800
C53 H53A 0.9800
C53 H53B 0.9800
C53 H53C 0.9800
C54 H54A 0.9800
C54 H54B 0.9800
C54 H54C 0.9800
C55 O7 1.427(7)
C55 H55A 0.9800
C55 H55B 0.9800
C55 H55C 0.9800
C56 C57 1.512(8)
C56 C58 1.518(8)
C56 C59 1.573(10)
C57 H57A 0.9800
C57 H57B 0.9800
C57 H57C 0.9800
C58 H58A 0.9800
C58 H58B 0.9800
C58 H58C 0.9800
C59 H59A 0.9800
C59 H59B 0.9800
C59 H59C 0.9800
C60 C61 1.382(5)
C60 C65 1.402(6)
C60 P2 1.822(4)
C61 C62 1.400(5)
C61 H61 0.9500
C62 C63 1.396(6)
C62 C66 1.559(6)
C63 O8 1.385(5)
C63 C64 1.401(6)
C64 C65 1.394(6)
C64 C71 1.541(6)
C65 H65 0.9500
C66 C67 1.524(6)
C66 C68 1.539(6)
C66 C69 1.543(6)
C67 H67A 0.9800
C67 H67B 0.9800
C67 H67C 0.9800
C68 H68A 0.9800
C68 H68B 0.9800
C68 H68C 0.9800
C69 H69A 0.9800
C69 H69B 0.9800
C69 H69C 0.9800
C70 O8 1.448(5)
C70 H70A 0.9800
C70 H70B 0.9800
C70 H70C 0.9800
C71 C74 1.517(8)
C71 C73 1.541(8)
C71 C72 1.547(9)
C72 H72A 0.9800
C72 H72B 0.9800
C72 H72C 0.9800
C73 H73A 0.9800
C73 H73B 0.9800
C73 H73C 0.9800
C74 H74A 0.9800
C74 H74B 0.9800
C74 H74C 0.9800
C75 C80 1.387(6)
C75 C76 1.392(6)
C75 P3 1.822(4)
C76 C77 1.404(6)
C76 H76 0.9500
C77 C78 1.384(7)
C77 C81 1.540(8)
C78 C79 1.384(8)
C78 O9 1.404(5)
C79 C80 1.409(6)
C79 C86 1.555(7)
C80 H80 0.9500
C81 C82 1.482(9)
C81 C83 1.501(9)
C81 C84 1.588(10)
C82 H82A 0.9800
C82 H82B 0.9800
C82 H82C 0.9800
C83 H83A 0.9800
C83 H83B 0.9800
C83 H83C 0.9800
C84 H84A 0.9800
C84 H84B 0.9800
C84 H84C 0.9800
C85 O9 1.440(8)
C85 H85A 0.9800
C85 H85B 0.9800
C85 H85C 0.9800
C86 C88 1.465(9)
C86 C87 1.537(8)
C86 C89 1.593(9)
C87 H87A 0.9800
C87 H87B 0.9800
C87 H87C 0.9800
C88 H88A 0.9800
C88 H88B 0.9800
C88 H88C 0.9800
C89 H89A 0.9800
C89 H89B 0.9800
C89 H89C 0.9800
C90 C91 1.387(6)
C90 C95 1.396(6)
C90 P3 1.821(4)
C91 C92 1.399(6)
C91 H91 0.9500
C92 C93 1.406(7)
C92 C96 1.544(7)
C93 O10 1.380(5)
C93 C94 1.422(6)
C94 C95 1.377(6)
C94 C101 1.554(6)
C95 H95 0.9500
C96 C98 1.503(10)
C96 C97 1.504(11)
C96 C99 1.552(8)
C97 H97A 0.9800
C97 H97B 0.9800
C97 H97C 0.9800
C98 H98A 0.9800
C98 H98B 0.9800
C98 H98C 0.9800
C99 H99A 0.9800
C99 H99B 0.9800
C99 H99C 0.9800
C100 O10 1.448(6)
C100 H10D 0.9800
C100 H10E 0.9800
C100 H10F 0.9800
C101 C103 1.521(7)
C101 C102 1.546(7)
C101 C104 1.549(7)
C102 H10G 0.9800
C102 H10H 0.9800
C102 H10I 0.9800
C103 H10J 0.9800
C103 H10K 0.9800
C103 H10L 0.9800
C104 H10M 0.9800
C104 H10N 0.9800
C104 H10O 0.9800
C105 C106 1.394(5)
C105 C111 1.426(5)
C105 P3 1.829(4)
C106 C107 1.404(6)
C106 H106 0.9500
C107 C108 1.368(6)
C107 H107 0.9500
C108 C110 1.381(6)
C108 O11 1.388(5)
C109 O12 1.431(5)
C109 O11 1.440(6)
C109 H10P 0.9900
C109 H10Q 0.9900
C110 O12 1.369(5)
C110 C111 1.376(6)
C111 C112 1.509(5)
C112 C113 1.374(5)
C112 C118 1.421(5)
C113 C115 1.378(6)
C113 O13 1.384(5)
C114 O13 1.421(5)
C114 O14 1.434(6)
C114 H11D 0.9900
C114 H11E 0.9900
C115 C116 1.358(6)
C115 O14 1.380(5)
C116 C117 1.402(6)
C116 H116 0.9500
C117 C118 1.385(5)
C117 H117 0.9500
C118 P4 1.829(4)
C119 C120 1.382(6)
C119 C124 1.390(6)
C119 P4 1.822(4)
C120 C121 1.411(6)
C120 H120 0.9500
C121 C122 1.403(8)
C121 C125 1.538(8)
C122 C123 1.382(8)
C122 O15 1.397(6)
C123 C124 1.391(6)
C123 C130 1.573(8)
C124 H124 0.9500
C125 C126 1.481(12)
C125 C128 1.516(8)
C125 C127 1.581(10)
C126 H12A 0.9800
C126 H12B 0.9800
C126 H12C 0.9800
C127 H12D 0.9800
C127 H12E 0.9800
C127 H12F 0.9800
C128 H12G 0.9800
C128 H12H 0.9800
C128 H12I 0.9800
C129 O15 1.494(8)
C129 H12J 0.9800
C129 H12K 0.9800
C129 H12L 0.9800
C130 C131 1.533(8)
C130 C132 1.536(8)
C130 C133 1.546(11)
C131 H13D 0.9800
C131 H13E 0.9800
C131 H13F 0.9800
C132 H13G 0.9800
C132 H13H 0.9800
C132 H13I 0.9800
C133 H13J 0.9800
C133 H13K 0.9800
C133 H13L 0.9800
C134 C139 1.376(6)
C134 C135 1.397(5)
C134 P4 1.825(4)
C135 C136 1.406(5)
C135 H135 0.9500
C136 C137 1.393(6)
C136 C140 1.544(6)
C137 O16 1.382(5)
C137 C138 1.425(7)
C138 C139 1.383(6)
C138 C145 1.558(7)
C139 H139 0.9500
C140 C143 1.532(6)
C140 C141 1.534(7)
C140 C142 1.536(6)
C141 H14D 0.9800
C141 H14E 0.9800
C141 H14F 0.9800
C142 H14G 0.9800
C142 H14H 0.9800
C142 H14I 0.9800
C143 H14J 0.9800
C143 H14K 0.9800
C143 H14L 0.9800
C144 O16 1.441(6)
C144 H14M 0.9800
C144 H14N 0.9800
C144 H14O 0.9800
C145 C147 1.528(9)
C145 C146 1.536(9)
C145 C148 1.549(8)
C146 H14P 0.9800
C146 H14Q 0.9800
C146 H14R 0.9800
C147 H14S 0.9800
C147 H14T 0.9800
C147 H14U 0.9800
C148 H14V 0.9800
C148 H14W 0.9800
C148 H14$ 0.9800
B1 Cu1 2.160(4)
B1 H1A 1.0376
B1 H1B 1.1757
B1 H1X 1.1530
B1 H1Y 1.2204
B2 Cu2 2.173(5)
B2 H2A 1.0397
B2 H2B 1.1086
B2 H2X 1.2759
B2 H2Y 1.2214
P1 Cu1 2.2358(10)
P2 Cu1 2.2483(11)
P3 Cu2 2.2461(11)
P4 Cu2 2.2405(11)
Cu1 H1X 1.7072
Cu1 H1Y 1.7277
Cu2 H2X 1.8921
Cu2 H2Y 1.6715
